data_7135071
loop_
_publ_author_name
'Liu, Chun-Yan'
'Mu, Yun-Jing'
'Chen, Wu-Ji'
'Liu, Cheng-Shuai'
'Lin, Chang-Gen'
'Song, Yu-Fei'

_publ_section_title
;
 Size-matched supramolecular assembly between an asymmetric Anderson-type
 polyoxometalate hybrid and &#x3b1;-/&#x3b3;-cyclodextrins.
;
_journal_issue 91
_journal_name_full 'Chemical communications (Cambridge, England)'
_journal_page_first 17886
_journal_page_last 17889
_journal_paper_doi 10.1039/d5cc04781a
_journal_volume 61
_journal_year 2025
_chemical_formula_moiety '3(C48 H80 O40), 2(C32 H29 Al I Mo6 N O26) [51 (H2 O)]'
_chemical_formula_sum 'C208 H400 Al2 I2 Mo12 N2 O223'
_chemical_formula_weight 7956.32
_space_group_crystal_system monoclinic
_space_group_IT_number 14
_space_group_name_Hall '-P 2yn'
_space_group_name_H-M_alt 'P 1 21/n 1'
_atom_sites_solution_hydrogens geom
_atom_sites_solution_primary direct
_audit_creation_method
;FinalCif V153 by Daniel Kratzert, Freiburg 2025, 
https://dkratzert.de/finalcif.html
;
_audit_update_record
;
2025-10-05 deposited with the CCDC.	2025-10-14 downloaded from the CCDC.
;
_cell_angle_alpha 90
_cell_angle_beta 109.111(6)
_cell_angle_gamma 90
_cell_formula_units_Z 2
_cell_length_a 28.963(5)
_cell_length_b 17.363(3)
_cell_length_c 37.324(7)
_cell_measurement_reflns_used 9785
_cell_measurement_temperature 150(2)
_cell_measurement_theta_max 35.0755
_cell_measurement_theta_min 2.657
_cell_volume 17735(5)
_computing_cell_refinement 'SAINT V8.41'
_computing_data_collection 'Bruker BIS V6.2.16/2021-10-22 and APEX4 2021.10-0'
_computing_data_reduction 'SAINT V8.41'
_computing_structure_refinement 'SHELXL-2019/2 (Sheldrick, 2019)'
_computing_structure_solution 'SHELXT 2018/2 (Sheldrick, 2018)'
_diffrn_ambient_temperature 150(2)
_diffrn_measured_fraction_theta_full 0.991
_diffrn_measured_fraction_theta_max 0.991
_diffrn_measurement_device_type 'Bruker D8 VENTURE Metaljet'
_diffrn_radiation_type GaK\a
_diffrn_radiation_wavelength 1.34139
_diffrn_reflns_av_R_equivalents 0.0837
_diffrn_reflns_av_unetI/netI 0.0759
_diffrn_reflns_Laue_measured_fraction_full 0.991
_diffrn_reflns_Laue_measured_fraction_max 0.991
_diffrn_reflns_limit_h_max 28
_diffrn_reflns_limit_h_min -28
_diffrn_reflns_limit_k_max 17
_diffrn_reflns_limit_k_min -16
_diffrn_reflns_limit_l_max 37
_diffrn_reflns_limit_l_min -37
_diffrn_reflns_number 131876
_diffrn_reflns_point_group_measured_fraction_full 0.991
_diffrn_reflns_point_group_measured_fraction_max 0.991
_diffrn_reflns_theta_full 42.308
_diffrn_reflns_theta_max 42.308
_diffrn_reflns_theta_min 1.469
_diffrn_source_current 2.85
_diffrn_source_voltage 69.69
_exptl_absorpt_coefficient_mu 3.853
_exptl_absorpt_correction_T_max 0.283
_exptl_absorpt_correction_T_min 0.2054
_exptl_absorpt_correction_type multi-scan
_exptl_absorpt_process_details
;SADABS-2016/2 - Bruker AXS area detector scaling and absorption correction: 
Krause, L., Herbst-Irmer, R., Sheldrick G.M. & Stalke D., J. Appl. Cryst. 48 
(2015) 3-10
;
_exptl_crystal_density_diffrn 1.490
_exptl_crystal_description block
_exptl_crystal_F_000 8164
_exptl_crystal_size_max 0.12
_exptl_crystal_size_mid 0.1
_exptl_crystal_size_min 0.1
_refine_diff_density_max 0.943
_refine_diff_density_min -0.512
_refine_diff_density_rms 0.110
_refine_ls_extinction_method none
_refine_ls_goodness_of_fit_ref 1.064
_refine_ls_hydrogen_treatment constr
_refine_ls_matrix_type fullcycle
_refine_ls_number_parameters 2905
_refine_ls_number_reflns 18623
_refine_ls_number_restraints 5421
_refine_ls_restrained_S_all 1.032
_refine_ls_R_factor_all 0.2552
_refine_ls_R_factor_gt 0.2107
_refine_ls_shift/su_max 0.000
_refine_ls_shift/su_mean 0.000
_refine_ls_structure_factor_coef Fsqd
_refine_ls_weighting_details 'w=1/[\s^2^(Fo^2^)+(0.0400P)^2^+320.0000P] where P=(Fo^2^+2Fc^2^)/3'
_refine_ls_weighting_scheme calc
_refine_ls_wR_factor_gt 0.4097
_refine_ls_wR_factor_ref 0.4308
_reflns_Friedel_coverage 0.000
_reflns_number_gt 10106
_reflns_number_total 18623
_reflns_threshold_expression 'I > 2\s(I)'
_cod_data_source_file d5cc04781a2.cif
_cod_data_source_block ZCS_0m_a_sq_sq
_cod_depositor_comments 'Adding full bibliography for 7135070--7135071.cif.'
_cod_original_cell_volume 17736(6)
_cod_original_sg_symbol_H-M 'P 21/n'
_cod_database_code 7135071
_shelx_shelxl_version_number 2019/2
_shelx_space_group_comment
;
The symmetry employed for this shelxl refinement is uniquely defined
by the following loop, which should always be used as a source of
symmetry information in preference to the above space-group names.
They are only intended as comments.
;

loop_
_space_group_symop_operation_xyz
'x, y, z'
'-x+1/2, y+1/2, -z+1/2'
'-x, -y, -z'
'x-1/2, -y-1/2, z-1/2'

loop_
_atom_site_label
_atom_site_type_symbol
_atom_site_fract_x
_atom_site_fract_y
_atom_site_fract_z
_atom_site_U_iso_or_equiv
_atom_site_adp_type
_atom_site_occupancy
_atom_site_site_symmetry_order
_atom_site_calc_flag
_atom_site_refinement_flags_posn
_atom_site_refinement_flags_adp
_atom_site_refinement_flags_occupancy
_atom_site_disorder_assembly
_atom_site_disorder_group
Mo1 Mo 0.190858 0.488248 0.367197 0.245(2) Uani 1 1 d . U . . .
Mo2 Mo -0.050662 0.453285 0.297771 0.255(2) Uani 1 1 d . U . . .
Mo3 Mo 0.140625 0.319716 0.345761 0.2409(19) Uani 1 1 d . U . . .
Mo4 Mo -0.000820 0.623668 0.318363 0.257(2) Uani 1 1 d . U . . .
Mo7 Mo 0.019497 0.299607 0.309418 0.265(2) Uani 1 1 d . U . . .
Mo8 Mo 0.120536 0.643030 0.353895 0.278(2) Uani 1 1 d . U . . .
O1 O 0.027208 0.219997 0.338713 0.231(10) Uani 1 1 d . U . . .
O2 O -0.013826 0.269970 0.261757 0.310(13) Uani 1 1 d . U . . .
O3 O -0.079830 0.416573 0.258862 0.308(13) Uani 1 1 d . U . . .
O4 O 0.118942 0.711398 0.326152 0.306(13) Uani 1 1 d . U . . .
O5 O 0.002103 0.694224 0.291568 0.228(9) Uani 1 1 d . U . . .
O6 O 0.061422 0.642404 0.361995 0.284(11) Uani 1 1 d . U . . .
O7 O 0.226587 0.518481 0.413102 0.320(13) Uani 1 1 d . U . . .
O8 O 0.158064 0.580048 0.340457 0.291(10) Uani 1 1 d . U . . .
O9 O 0.153031 0.669297 0.402011 0.357(15) Uani 1 1 d . U . . .
O10 O 0.234295 0.470332 0.347398 0.268(11) Uani 1 1 d . U . . .
O11 O 0.174888 0.409295 0.382936 0.232(9) Uani 1 1 d . U . . .
O12 O 0.144113 0.241571 0.377297 0.260(11) Uani 1 1 d . U . . .
O13 O 0.185453 0.314101 0.328721 0.315(12) Uani 1 1 d . U . . .
O14 O 0.082200 0.293000 0.305902 0.255(8) Uani 1 1 d . U . . .
O15 O -0.022612 0.359528 0.321748 0.210(7) Uani 1 1 d . U . . .
O17 O -0.092360 0.467580 0.318991 0.268(11) Uani 1 1 d . U . . .
O18 O -0.042376 0.636129 0.338474 0.262(10) Uani 1 1 d . U . . .
O19 O -0.039500 0.547131 0.284133 0.256(9) Uani 1 1 d . U . . .
Al1 Al 0.069286 0.468847 0.331190 0.182(4) Uani 1 1 d . U . . .
C1_1 C 0.076559 0.373295 0.394620 0.191(9) Uani 1 1 d D U . . .
H1A_1 H 0.108775 0.354467 0.411102 0.230 Uiso 1 1 calc R U . . .
H1B_1 H 0.051442 0.335711 0.395900 0.230 Uiso 1 1 calc R U . . .
C2_1 C 0.105813 0.509855 0.409163 0.208(10) Uani 1 1 d D U . . .
H2A_1 H 0.097272 0.561016 0.416886 0.250 Uiso 1 1 calc R U . . .
H2B_1 H 0.137018 0.493458 0.428130 0.250 Uiso 1 1 calc R U . . .
C3_1 C 0.015889 0.481492 0.383271 0.197(9) Uani 1 1 d D U . . .
H3A_1 H -0.009341 0.441810 0.381394 0.236 Uiso 1 1 calc R U . . .
H3B_1 H 0.006789 0.528467 0.394431 0.236 Uiso 1 1 calc R U . . .
C4_1 C 0.065818 0.452183 0.409006 0.182(8) Uani 1 1 d D U . . .
C5_1 C 0.063774 0.442688 0.449615 0.190(9) Uani 0.519(2) 1 d DG U P A 1
C6_1 C 0.046403 0.374571 0.460053 0.200(10) Uani 0.519(2) 1 d DG U P A 1
H6_1 H 0.035791 0.333891 0.442218 0.240 Uiso 0.519(2) 1 calc R U P A 1
C7_1 C 0.044558 0.365974 0.496585 0.191(10) Uani 0.519(2) 1 d DG U P A 1
H7_1 H 0.032685 0.319419 0.503719 0.230 Uiso 0.519(2) 1 calc R U P A 1
C8_1 C 0.060084 0.425495 0.522680 0.182(10) Uani 0.519(2) 1 d DG U P A 1
C9_1 C 0.077456 0.493613 0.512243 0.189(10) Uani 0.519(2) 1 d DG U P A 1
H9_1 H 0.088067 0.534292 0.530078 0.227 Uiso 0.519(2) 1 calc R U P A 1
C10_1 C 0.079301 0.502210 0.475711 0.192(9) Uani 0.519(2) 1 d DG U P A 1
H10_1 H 0.091174 0.548766 0.468578 0.231 Uiso 0.519(2) 1 calc R U P A 1
I1_1 I 0.063658 0.408559 0.579639 0.261(4) Uani 0.519(2) 1 d D U P A 1
O1_1 O 0.076602 0.378943 0.356493 0.193(7) Uani 1 1 d D U . . .
O2_1 O 0.112264 0.516328 0.373085 0.205(7) Uani 1 1 d D U . . .
O3_1 O 0.017720 0.498426 0.346434 0.202(7) Uani 1 1 d D U . . .
C5A_1 C 0.052290 0.433860 0.445458 0.191(10) Uani 0.286(3) 1 d DG U P A 2
C6A_1 C 0.013798 0.384562 0.443704 0.193(11) Uani 0.286(3) 1 d DG U P A 2
H6A_1 H -0.005475 0.363421 0.420062 0.232 Uiso 0.286(3) 1 calc R U P A 2
C7A_1 C 0.003505 0.366197 0.476543 0.193(13) Uani 0.286(3) 1 d DG U P A 2
H7A_1 H -0.022803 0.332504 0.475344 0.231 Uiso 0.286(3) 1 calc R U P A 2
C8A_1 C 0.031705 0.397129 0.511135 0.184(12) Uani 0.286(3) 1 d DG U P A 2
C9A_1 C 0.070197 0.446427 0.512890 0.186(10) Uani 0.286(3) 1 d DG U P A 2
H9A_1 H 0.089470 0.467568 0.536532 0.223 Uiso 0.286(3) 1 calc R U P A 2
C10A_1 C 0.080490 0.464793 0.480052 0.192(9) Uani 0.286(3) 1 d DG U P A 2
H10A_1 H 0.106798 0.498486 0.481251 0.230 Uiso 0.286(3) 1 calc R U P A 2
I1A_1 I 0.021608 0.358346 0.562322 0.272(7) Uani 0.286(3) 1 d D U P A 2
C5B_1 C 0.066943 0.467080 0.450962 0.192(10) Uani 0.195(3) 1 d DG U P A -3
C6B_1 C 0.062320 0.541408 0.463198 0.193(11) Uani 0.195(3) 1 d DG U P A -3
H6B_1 H 0.056327 0.583162 0.445825 0.231 Uiso 0.195(3) 1 calc R U P A -3
C7B_1 C 0.066468 0.554644 0.500854 0.194(12) Uani 0.195(3) 1 d DG U P A -3
H7B_1 H 0.063308 0.605444 0.509217 0.232 Uiso 0.195(3) 1 calc R U P A -3
C8B_1 C 0.075237 0.493552 0.526274 0.188(11) Uani 0.195(3) 1 d DG U P A -3
C9B_1 C 0.079860 0.419223 0.514038 0.187(11) Uani 0.195(3) 1 d DG U P A -3
H9B_1 H 0.085854 0.377470 0.531412 0.224 Uiso 0.195(3) 1 calc R U P A -3
C10B_1 C 0.075713 0.405986 0.476382 0.194(10) Uani 0.195(3) 1 d DG U P A -3
H10B_1 H 0.078872 0.355186 0.468020 0.232 Uiso 0.195(3) 1 calc R U P A -3
I1B_1 I 0.082481 0.513790 0.584691 0.299(10) Uani 0.195(3) 1 d D U P A -3
N1_2 N 0.081820 0.495861 0.220587 0.230(9) Uani 1 1 d D U . . .
H1_2 H 0.108971 0.476893 0.218446 0.277 Uiso 1 1 calc R U . . .
O1_2 O 0.024582 0.426929 0.288664 0.202(7) Uani 1 1 d D U . . .
O2_2 O 0.123043 0.444243 0.316860 0.218(8) Uani 1 1 d D U . . .
O3_2 O 0.065056 0.567743 0.306771 0.221(8) Uani 1 1 d D U . . .
O4_2 O 0.000709 0.534095 0.181259 0.249(11) Uani 1 1 d D U . . .
O5_2 O 0.031445 0.576184 0.121174 0.280(10) Uani 1 1 d D U . . .
C1_2 C 0.032211 0.431987 0.252917 0.210(10) Uani 1 1 d D U . . .
H1A_2 H 0.001787 0.448498 0.233067 0.252 Uiso 1 1 calc R U . . .
H1B_2 H 0.041957 0.381193 0.245690 0.252 Uiso 1 1 calc R U . . .
C2_2 C 0.124540 0.462918 0.280295 0.234(10) Uani 1 1 d D U . . .
H2A_2 H 0.133396 0.416997 0.268226 0.281 Uiso 1 1 calc R U . . .
H2B_2 H 0.149060 0.503712 0.282033 0.281 Uiso 1 1 calc R U . . .
C3_2 C 0.060957 0.572869 0.267548 0.226(10) Uani 1 1 d D U . . .
H3A_2 H 0.084365 0.611012 0.263793 0.272 Uiso 1 1 calc R U . . .
H3B_2 H 0.027457 0.588072 0.251953 0.272 Uiso 1 1 calc R U . . .
C4_2 C 0.073003 0.491419 0.256940 0.202(8) Uani 1 1 d D U . . .
C5_2 C 0.045075 0.532337 0.187140 0.231(10) Uani 1 1 d D U . . .
H5_2 H 0.051536 0.586459 0.196623 0.277 Uiso 1 1 calc R U . . .
C6_2 C 0.066544 0.541747 0.154357 0.256(12) Uani 1 1 d D U . . .
H6A_2 H 0.096099 0.574537 0.162992 0.308 Uiso 1 1 calc R U . . .
H6B_2 H 0.076369 0.490641 0.147557 0.308 Uiso 1 1 calc R U . . .
C7_2 C 0.002882 0.528294 0.091278 0.279(12) Uani 1 1 d DG U . . .
C8_2 C -0.005761 0.452209 0.098715 0.313(15) Uani 1 1 d DG U . . .
H8_2 H 0.007382 0.432427 0.123740 0.375 Uiso 1 1 calc R U . . .
C9_2 C -0.033618 0.405046 0.069568 0.356(16) Uani 1 1 d G U . . .
H9_2 H -0.039529 0.353028 0.074661 0.428 Uiso 1 1 calc R U . . .
C10_2 C -0.052825 0.433978 0.032975 0.332(14) Uani 1 1 d G U . . .
C11_2 C -0.044171 0.510063 0.025528 0.302(13) Uani 1 1 d G U . . .
C12_2 C -0.016323 0.557229 0.054682 0.286(13) Uani 1 1 d DG U . . .
C13_2 C -0.008470 0.633009 0.046138 0.289(14) Uani 1 1 d G U . . .
H13_2 H 0.010452 0.666068 0.065739 0.347 Uiso 1 1 calc R U . . .
C14_2 C -0.027895 0.661293 0.009293 0.290(14) Uani 1 1 d G U . . .
H14_2 H -0.022084 0.713238 0.004004 0.348 Uiso 1 1 calc R U . . .
C15_2 C -0.055712 0.613865 -0.019727 0.287(13) Uani 1 1 d G U . . .
C16_2 C -0.063735 0.538033 -0.011405 0.300(13) Uani 1 1 d G U . . .
C17_2 C -0.091455 0.489486 -0.039960 0.319(14) Uani 1 1 d G U . . .
C18_2 C -0.111152 0.516772 -0.076835 0.289(15) Uani 1 1 d G U . . .
H18_2 H -0.130106 0.483593 -0.096363 0.346 Uiso 1 1 calc R U . . .
C19_2 C -0.103128 0.592593 -0.085153 0.281(15) Uani 1 1 d G U . . .
H19_2 H -0.116599 0.611243 -0.110370 0.337 Uiso 1 1 calc R U . . .
C20_2 C -0.075411 0.641137 -0.056604 0.304(15) Uani 1 1 d G U . . .
H20_2 H -0.069930 0.692972 -0.062299 0.364 Uiso 1 1 calc R U . . .
C21_2 C -0.100134 0.413170 -0.032488 0.353(17) Uani 1 1 d G U . . .
H21_2 H -0.119144 0.380532 -0.052252 0.424 Uiso 1 1 calc R U . . .
C22_2 C -0.080438 0.385517 0.004498 0.350(17) Uani 1 1 d G U . . .
H22_2 H -0.085933 0.333657 0.010145 0.420 Uiso 1 1 calc R U . . .
O1_5 O 0.157339 0.243006 0.534533 0.40(2) Uani 0.5 1 d D U P B -1
O2_5 O 0.135852 0.126019 0.553060 0.42(2) Uani 0.5 1 d D U P B -1
C1_5 C 0.215590 0.562260 0.566924 0.41(2) Uani 0.5 1 d D U P B -1
H1_5 H 0.251554 0.567133 0.580222 0.495 Uiso 0.5 1 calc R U P C -1
C2_5 C 0.126235 0.153386 0.490410 0.45(2) Uani 0.5 1 d D U P B -1
H2_5 H 0.124146 0.096325 0.486584 0.544 Uiso 0.5 1 calc R U P D -1
C3_5 C 0.085126 0.160131 0.546368 0.41(2) Uani 0.5 1 d D U P B -1
H3_5 H 0.086225 0.217635 0.547902 0.494 Uiso 0.5 1 calc R U P E -1
O3_5 O 0.203824 0.489613 0.548590 0.38(2) Uani 0.5 1 d D U P B -1
O4_5 O 0.245539 0.385793 0.586880 0.42(2) Uani 0.5 1 d D U P B -1
C4_5 C 0.250767 0.431323 0.550301 0.41(2) Uani 0.5 1 d D U P B -1
H4_5 H 0.282651 0.458662 0.555313 0.493 Uiso 0.5 1 calc R U P F -1
C5_5 C 0.201864 0.340746 0.574383 0.41(2) Uani 0.5 1 d D U P B -1
H5_5 H 0.173992 0.377956 0.568047 0.492 Uiso 0.5 1 calc R U P G -1
C6_5 C 0.074103 0.128661 0.575857 0.42(3) Uani 0.5 1 d D U P B -1
H6A_5 H 0.096149 0.150691 0.599821 0.507 Uiso 0.5 1 calc R U P H -1
H6B_5 H 0.080236 0.072514 0.576369 0.507 Uiso 0.5 1 calc R U P I -1
O5_5 O 0.024492 0.141406 0.574011 0.46(3) Uani 0.5 1 d D U P B -1
H5X_5 H 0.022726 0.182392 0.585449 0.688 Uiso 0.5 1 calc R U P J -1
C7_5 C 0.167331 0.160454 0.529138 0.43(2) Uani 0.5 1 d D U P B -1
H7_5 H 0.201203 0.141712 0.532745 0.513 Uiso 0.5 1 calc R U P K -1
C8_5 C 0.204207 0.301506 0.613311 0.41(3) Uani 0.5 1 d D U P B -1
H8A_5 H 0.202965 0.342488 0.631414 0.497 Uiso 0.5 1 calc R U P L -1
H8B_5 H 0.174756 0.269065 0.608910 0.497 Uiso 0.5 1 calc R U P M -1
C9_5 C 0.197291 0.619273 0.528567 0.42(2) Uani 0.5 1 d D U P B -1
H9_5 H 0.161920 0.614626 0.513213 0.501 Uiso 0.5 1 calc R U P N -1
O6_5 O 0.230873 0.445136 0.486257 0.43(3) Uani 0.5 1 d D U P B -1
H6_5 H 0.226796 0.491009 0.491715 0.643 Uiso 0.5 1 calc R U P O -1
O7_5 O 0.155405 0.175788 0.467661 0.46(3) Uani 0.5 1 d D U P B -1
H7X_5 H 0.158930 0.137977 0.454757 0.695 Uiso 0.5 1 calc R U P P -1
O8_5 O 0.194504 0.289162 0.475937 0.38(3) Uani 0.5 1 d D U P B -1
H8_5 H 0.168984 0.302359 0.458560 0.572 Uiso 0.5 1 calc R U P Q -1
O9_5 O 0.230786 0.608546 0.507369 0.43(3) Uani 0.5 1 d D U P B -1
H9X_5 H 0.252392 0.642884 0.513457 0.645 Uiso 0.5 1 calc R U P R -1
C10_5 C 0.198455 0.332933 0.510607 0.40(2) Uani 0.5 1 d D U P B -1
H10_5 H 0.166789 0.361673 0.502503 0.486 Uiso 0.5 1 calc R U P S -1
C11_5 C 0.234615 0.398407 0.517094 0.43(2) Uani 0.5 1 d D U P B -1
H11_5 H 0.264451 0.368512 0.517904 0.510 Uiso 0.5 1 calc R U P T -1
C12_5 C 0.197546 0.301651 0.542395 0.40(2) Uani 0.5 1 d D U P B -1
H12_5 H 0.227603 0.268900 0.549961 0.481 Uiso 0.5 1 calc R U P U -1
O10_5 O 0.246150 0.255250 0.630414 0.45(3) Uani 0.5 1 d D U P B -1
H10Y_5 H 0.239423 0.221417 0.644017 0.669 Uiso 0.5 1 calc R U P V -1
O1A_5 O -0.148445 0.241859 0.460549 0.289(16) Uani 0.5 1 d D U P B -1
O2A_5 O -0.210739 0.296996 0.475583 0.265(15) Uani 0.5 1 d D U P B -1
C1A_5 C 0.059879 0.134145 0.508547 0.41(2) Uani 0.5 1 d D U P B -1
H1A_5 H 0.063094 0.077006 0.506969 0.498 Uiso 0.5 1 calc R U P W -1
C2A_5 C -0.213201 0.285878 0.411715 0.245(15) Uani 0.5 1 d D U P B -1
H2A_5 H -0.249624 0.281826 0.403492 0.294 Uiso 0.5 1 calc R U P X -1
C3A_5 C -0.201508 0.381695 0.473492 0.250(16) Uani 0.5 1 d D U P B -1
H3A_5 H -0.165550 0.390560 0.480245 0.300 Uiso 0.5 1 calc R U P Y -1
O3A_5 O 0.010553 0.154284 0.501084 0.38(2) Uani 0.5 1 d D U P B -1
O4A_5 O -0.044874 0.153123 0.534194 0.365(19) Uani 0.5 1 d D U P B -1
C4A_5 C -0.031153 0.094163 0.506024 0.379(19) Uani 0.5 1 d D U P B -1
H4A_5 H -0.018351 0.043105 0.517373 0.455 Uiso 0.5 1 calc R U P Z -1
C5A_5 C -0.086216 0.196038 0.513738 0.348(19) Uani 0.5 1 d D U P B -1
H5Y_5 H -0.069085 0.244602 0.511042 0.418 Uiso 0.5 1 calc R U P A -1
C6A_5 C -0.217812 0.417658 0.499318 0.28(2) Uani 0.5 1 d D U P B -1
H6AA_5 H -0.199629 0.466789 0.505791 0.334 Uiso 0.5 1 calc R U P B -1
H6AB_5 H -0.207525 0.385651 0.522546 0.334 Uiso 0.5 1 calc R U P C -1
O5A_5 O -0.268363 0.435560 0.491791 0.31(2) Uani 0.5 1 d D U P B -1
H5A1_5 H -0.270839 0.473355 0.505093 0.471 Uiso 0.5 1 calc R U P D -1
C7A_5 C -0.199953 0.247740 0.446935 0.274(16) Uani 0.5 1 d D U P B -1
H7Y_5 H -0.215964 0.196148 0.444862 0.328 Uiso 0.5 1 calc R U P E -1
C8A_5 C -0.103834 0.222378 0.548158 0.35(2) Uani 0.5 1 d D U P B -1
H8AA_5 H -0.075945 0.217712 0.571996 0.425 Uiso 0.5 1 calc R U P F -1
H8AB_5 H -0.113091 0.277451 0.544759 0.425 Uiso 0.5 1 calc R U P G -1
C9A_5 C 0.077645 0.174023 0.478513 0.45(2) Uani 0.5 1 d D U P B -1
H9Z_5 H 0.074176 0.231182 0.479709 0.546 Uiso 0.5 1 calc R U P H -1
O6A_5 O -0.043995 0.055584 0.443179 0.36(2) Uani 0.5 1 d D U P B -1
H6A1_5 H -0.017805 0.075675 0.442734 0.545 Uiso 0.5 1 calc R U P I -1
O8A_5 O -0.120476 0.143079 0.411868 0.37(3) Uani 0.5 1 d D U P B -1
H8A1_5 H -0.125470 0.100012 0.401022 0.556 Uiso 0.5 1 calc R U P J -1
O9A_5 O 0.054733 0.147433 0.441799 0.49(3) Uani 0.5 1 d D U P B -1
H9A1_5 H 0.043427 0.184959 0.427393 0.735 Uiso 0.5 1 calc DR U P K -1
C10A_5 C -0.107773 0.132084 0.453288 0.36(2) Uani 0.5 1 d D U P B -1
H10A_5 H -0.131606 0.091936 0.455211 0.427 Uiso 0.5 1 calc R U P L -1
C11A_5 C -0.059443 0.092031 0.469372 0.37(2) Uani 0.5 1 d D U P B -1
H11A_5 H -0.075913 0.044083 0.473817 0.445 Uiso 0.5 1 calc R U P M -1
C12A_5 C -0.112513 0.185623 0.476473 0.333(18) Uani 0.5 1 d D U P B -1
H12A_5 H -0.136835 0.153399 0.483525 0.400 Uiso 0.5 1 calc R U P N -1
O10A_5 O -0.142431 0.181470 0.551945 0.37(3) Uani 0.5 1 d D U P B -1
H10M_5 H -0.148747 0.197088 0.571131 0.555 Uiso 0.5 1 calc R U P O -1
O7A_5 O -0.202725 0.239567 0.383608 0.257(17) Uani 0.5 1 d D U P B -1
H7A1_5 H -0.194142 0.195355 0.392413 0.385 Uiso 0.5 1 calc R U P P -1
O1B_5 O 0.141210 0.720439 0.563877 0.344(19) Uani 0.5 1 d D U P B -1
O2B_5 O 0.202277 0.656153 0.609570 0.40(2) Uani 0.5 1 d D U P B -1
C1B_5 C -0.059749 0.861124 0.502528 0.254(16) Uani 0.5 1 d D U P B -1
H1B_5 H -0.061926 0.917732 0.506646 0.305 Uiso 0.5 1 calc R U P Q -1
C2B_5 C 0.210911 0.693017 0.551867 0.42(2) Uani 0.5 1 d D U P B -1
H2B_5 H 0.247175 0.692285 0.564349 0.502 Uiso 0.5 1 calc R U P R -1
C3B_5 C 0.188345 0.576464 0.592723 0.42(2) Uani 0.5 1 d D U P B -1
H3B_5 H 0.152527 0.574965 0.578368 0.508 Uiso 0.5 1 calc R U P S -1
O3B_5 O -0.011741 0.833248 0.519505 0.260(15) Uani 0.5 1 d D U P B -1
O4B_5 O 0.039974 0.817708 0.583044 0.342(19) Uani 0.5 1 d D U P B -1
C4B_5 C 0.031459 0.883241 0.550943 0.311(17) Uani 0.5 1 d D U P B -1
H4B_5 H 0.021421 0.934930 0.557638 0.373 Uiso 0.5 1 calc R U P T -1
C5B_5 C 0.069943 0.758416 0.576006 0.330(19) Uani 0.5 1 d D U P B -1
H5B_5 H 0.046554 0.726479 0.555816 0.396 Uiso 0.5 1 calc R U P U -1
C6B_5 C 0.197896 0.534227 0.625594 0.45(3) Uani 0.5 1 d D U P B -1
H6BA_5 H 0.181991 0.483398 0.618649 0.542 Uiso 0.5 1 calc R U P V -1
H6BB_5 H 0.181480 0.560329 0.641702 0.542 Uiso 0.5 1 calc R U P W -1
O5B_5 O 0.247681 0.520700 0.648546 0.47(3) Uani 0.5 1 d D U P B -1
H5B1_5 H 0.252060 0.473298 0.652810 0.702 Uiso 0.5 1 calc R U P X -1
C7B_5 C 0.191631 0.709707 0.578429 0.39(2) Uani 0.5 1 d D U P B -1
H7B_5 H 0.205929 0.760246 0.589489 0.462 Uiso 0.5 1 calc R U P Y -1
C8B_5 C 0.081096 0.705492 0.614125 0.32(2) Uani 0.5 1 d D U P B -1
H8BA_5 H 0.052495 0.709437 0.622995 0.386 Uiso 0.5 1 calc R U P Z -1
H8BB_5 H 0.083152 0.651208 0.606674 0.386 Uiso 0.5 1 calc R U P A -1
C9B_5 C -0.071085 0.842415 0.462109 0.243(17) Uani 0.5 1 d D U P B -1
H9B_5 H -0.061739 0.787255 0.460960 0.292 Uiso 0.5 1 calc R U P B -1
O6B_5 O 0.049584 0.929740 0.499401 0.35(2) Uani 0.5 1 d D U P B -1
H6B1_5 H 0.038666 0.902413 0.479870 0.521 Uiso 0.5 1 calc R U P C -1
O8B_5 O 0.136902 0.843500 0.515567 0.32(2) Uani 0.5 1 d D U P B -1
H8B1_5 H 0.152624 0.804572 0.512804 0.480 Uiso 0.5 1 calc R U P D -1
O9B_5 O -0.044144 0.884515 0.444450 0.28(2) Uani 0.5 1 d D U P B -1
H9B1_5 H -0.020066 0.904623 0.460927 0.413 Uiso 0.5 1 calc R U P E -1
C10B_5 C 0.097501 0.819497 0.529997 0.324(19) Uani 0.5 1 d D U P B -1
H10N_5 H 0.077043 0.784894 0.509512 0.388 Uiso 0.5 1 calc R U P F -1
C11B_5 C 0.062877 0.883849 0.530618 0.328(19) Uani 0.5 1 d D U P B -1
H11B_5 H 0.087666 0.919407 0.547586 0.394 Uiso 0.5 1 calc R U P G -1
C12B_5 C 0.106729 0.776680 0.560694 0.333(18) Uani 0.5 1 d D U P B -1
H12B_5 H 0.126292 0.813920 0.580223 0.400 Uiso 0.5 1 calc R U P H -1
O10B_5 O 0.123788 0.721695 0.645688 0.32(2) Uani 0.5 1 d D U P B -1
H10Q_5 H 0.148791 0.714453 0.639429 0.482 Uiso 0.5 1 calc R U P I -1
O7B_5 O 0.200018 0.755834 0.525508 0.44(3) Uani 0.5 1 d D U P B -1
H7B1_5 H 0.184583 0.789925 0.532852 0.657 Uiso 0.5 1 calc R U P J -1
O1C_5 O -0.156324 0.736136 0.458958 0.208(13) Uani 0.5 1 d D U P B -1
O2C_5 O -0.142844 0.839576 0.498266 0.265(16) Uani 0.5 1 d D U P B -1
C1C_5 C -0.227052 0.408096 0.432347 0.228(14) Uani 0.5 1 d D U P B -1
H1C_5 H -0.263364 0.403085 0.424995 0.274 Uiso 0.5 1 calc R U P K -1
C2C_5 C -0.121196 0.846375 0.444339 0.251(16) Uani 0.5 1 d D U P B -1
H2C_5 H -0.126477 0.902880 0.446443 0.302 Uiso 0.5 1 calc R U P L -1
C3C_5 C -0.090933 0.815643 0.520284 0.265(17) Uani 0.5 1 d D U P B -1
H3C_5 H -0.085861 0.758846 0.519146 0.318 Uiso 0.5 1 calc R U P M -1
O3C_5 O -0.212591 0.486418 0.432154 0.192(12) Uani 0.5 1 d D U P B -1
O4C_5 O -0.244625 0.590118 0.459174 0.176(11) Uani 0.5 1 d D U P B -1
C4C_5 C -0.253013 0.556011 0.417752 0.190(13) Uani 0.5 1 d D U P B -1
H4C_5 H -0.287073 0.537524 0.404608 0.228 Uiso 0.5 1 calc R U P N -1
C5C_5 C -0.201867 0.636685 0.471559 0.185(13) Uani 0.5 1 d D U P B -1
H5C_5 H -0.173305 0.600766 0.478992 0.222 Uiso 0.5 1 calc R U P O -1
C6C_5 C -0.088379 0.839870 0.555974 0.28(2) Uani 0.5 1 d D U P B -1
H6CA_5 H -0.058313 0.817120 0.573886 0.333 Uiso 0.5 1 calc R U P P -1
H6CB_5 H -0.116232 0.815886 0.561625 0.333 Uiso 0.5 1 calc R U P Q -1
O5C_5 O -0.088308 0.919848 0.565591 0.30(2) Uani 0.5 1 d D U P B -1
H5C1_5 H -0.115736 0.931902 0.567026 0.448 Uiso 0.5 1 calc R U P R -1
C7C_5 C -0.158317 0.815196 0.460591 0.244(15) Uani 0.5 1 d D U P B -1
H7C_5 H -0.191804 0.834827 0.446466 0.292 Uiso 0.5 1 calc R U P S -1
C8C_5 C -0.209653 0.666848 0.511771 0.182(16) Uani 0.5 1 d D U P B -1
H8CA_5 H -0.183122 0.702078 0.526029 0.218 Uiso 0.5 1 calc R U P T -1
H8CB_5 H -0.241553 0.692874 0.506811 0.218 Uiso 0.5 1 calc R U P U -1
C9C_5 C -0.207190 0.365792 0.404344 0.231(15) Uani 0.5 1 d D U P B -1
H9C_5 H -0.171314 0.376326 0.412099 0.277 Uiso 0.5 1 calc R U P V -1
O6C_5 O -0.236903 0.558678 0.363544 0.28(2) Uani 0.5 1 d D U P B -1
H6C_5 H -0.248047 0.589969 0.345618 0.415 Uiso 0.5 1 calc R U P W -1
O8C_5 O -0.193775 0.702738 0.380400 0.193(14) Uani 0.5 1 d D U P B -1
H8C_5 H -0.177354 0.742318 0.389316 0.290 Uiso 0.5 1 calc R U P X -1
O9C_5 O -0.228069 0.393807 0.368185 0.251(17) Uani 0.5 1 d D U P B -1
H9C1_5 H -0.258528 0.396069 0.363018 0.377 Uiso 0.5 1 calc R U P Y -1
C10C_5 C -0.197317 0.654107 0.411626 0.180(13) Uani 0.5 1 d D U P B -1
H10K_5 H -0.166386 0.623539 0.418370 0.216 Uiso 0.5 1 calc R U P Z -1
C11C_5 C -0.235645 0.593418 0.397502 0.210(15) Uani 0.5 1 d D U P B -1
H11C_5 H -0.264029 0.628852 0.386689 0.251 Uiso 0.5 1 calc R U P A -1
C12C_5 C -0.196756 0.680804 0.444955 0.188(13) Uani 0.5 1 d D U P B -1
H12C_5 H -0.226440 0.714329 0.438353 0.226 Uiso 0.5 1 calc R U P B -1
O10C_5 O -0.207809 0.595781 0.531363 0.197(15) Uani 0.5 1 d D U P B -1
H10D_5 H -0.186024 0.598208 0.552711 0.296 Uiso 0.5 1 calc R U P C -1
O7C_5 O -0.142344 0.836625 0.404175 0.236(17) Uani 0.5 1 d D U P B -1
H7C1_5 H -0.153781 0.878850 0.394175 0.354 Uiso 0.5 1 calc R U P D -1
O1_4 O -0.161542 0.405284 0.096779 0.222(10) Uani 0.481(2) 1 d D U P A 2
O2_4 O -0.168263 0.476699 0.146367 0.204(9) Uani 0.481(2) 1 d D U P A 2
C1_4 C -0.031388 0.145438 0.082772 0.206(9) Uani 0.481(2) 1 d D U P A 2
H1_4 H -0.045803 0.094575 0.085911 0.247 Uiso 0.481(2) 1 calc R U P A 2
C2_4 C -0.215221 0.502835 0.083673 0.194(10) Uani 0.481(2) 1 d D U P A 2
H2_4 H -0.240123 0.528763 0.092805 0.233 Uiso 0.481(2) 1 calc R U P A 2
C3_4 C -0.131193 0.535271 0.142603 0.203(9) Uani 0.481(2) 1 d D U P A 2
H3_4 H -0.107949 0.512107 0.130867 0.244 Uiso 0.481(2) 1 calc R U P A 2
O3_4 O -0.065770 0.205984 0.080076 0.190(9) Uani 0.481(2) 1 d D U P A 2
O4_4 O -0.098244 0.223364 0.130650 0.205(9) Uani 0.481(2) 1 d D U P A 2
C4_4 C -0.116062 0.180498 0.090011 0.200(10) Uani 0.481(2) 1 d D U P A 2
H4_4 H -0.119382 0.123494 0.092118 0.240 Uiso 0.481(2) 1 calc R U P A 2
C5_4 C -0.110686 0.302669 0.126679 0.214(10) Uani 0.481(2) 1 d D U P A 2
H5_4 H -0.082877 0.329014 0.121420 0.256 Uiso 0.481(2) 1 calc R U P A 2
C6_4 C -0.108333 0.554311 0.179691 0.210(11) Uani 0.481(2) 1 d D U P A 2
H6A_4 H -0.078671 0.584598 0.181570 0.253 Uiso 0.481(2) 1 calc R U P A 2
H6B_4 H -0.097740 0.506434 0.194513 0.253 Uiso 0.481(2) 1 calc R U P A 2
O5_4 O -0.138290 0.597954 0.196316 0.234(13) Uani 0.481(2) 1 d D U P A 2
H5X_4 H -0.120600 0.618071 0.216643 0.351 Uiso 0.481(2) 1 calc R U P A 2
C7_4 C -0.201855 0.432565 0.110277 0.204(11) Uani 0.481(2) 1 d D U P A 2
H7_4 H -0.227692 0.396193 0.112237 0.245 Uiso 0.481(2) 1 calc R U P A 2
C8_4 C -0.105012 0.323057 0.169677 0.227(12) Uani 0.481(2) 1 d D U P A 2
H8A_4 H -0.071109 0.311356 0.185770 0.272 Uiso 0.481(2) 1 calc R U P A 2
H8B_4 H -0.110178 0.379081 0.171522 0.272 Uiso 0.481(2) 1 calc R U P A 2
C9_4 C -0.026559 0.152640 0.039652 0.211(10) Uani 0.481(2) 1 d D U P A 2
H9_4 H -0.015321 0.204057 0.033686 0.253 Uiso 0.481(2) 1 calc R U P A 2
O6_4 O -0.152818 0.180892 0.026615 0.189(12) Uani 0.481(2) 1 d D U P A 2
H6_4 H -0.169470 0.140254 0.022609 0.284 Uiso 0.481(2) 1 calc R U P A 2
O7_4 O -0.245867 0.462368 0.051139 0.189(12) Uani 0.481(2) 1 d D U P A 2
H7X_4 H -0.228538 0.434514 0.042232 0.284 Uiso 0.481(2) 1 calc R U P A 2
O8_4 O -0.206633 0.317211 0.031913 0.188(11) Uani 0.481(2) 1 d D U P A 2
H8_4 H -0.201662 0.359024 0.022458 0.282 Uiso 0.481(2) 1 calc R U P A 2
O9_4 O -0.071309 0.125236 0.012257 0.201(12) Uani 0.481(2) 1 d D U P A 2
H9X_4 H -0.076546 0.149292 -0.008218 0.301 Uiso 0.481(2) 1 calc R U P A 2
C10_4 C -0.162223 0.294587 0.062760 0.202(10) Uani 0.481(2) 1 d D U P A 2
H10_4 H -0.136335 0.319055 0.054239 0.243 Uiso 0.481(2) 1 calc R U P A 2
C11_4 C -0.149971 0.210201 0.061388 0.205(11) Uani 0.481(2) 1 d D U P A 2
H11_4 H -0.179619 0.186185 0.064829 0.246 Uiso 0.481(2) 1 calc R U P A 2
C12_4 C -0.150493 0.320400 0.097569 0.210(9) Uani 0.481(2) 1 d D U P A 2
H12_4 H -0.177082 0.298151 0.105999 0.253 Uiso 0.481(2) 1 calc R U P A 2
O10_4 O -0.137968 0.282659 0.184477 0.239(15) Uani 0.481(2) 1 d D U P A 2
H10X_4 H -0.149389 0.313317 0.196838 0.359 Uiso 0.481(2) 1 calc R U P A 2
O1A_4 O -0.002290 0.799611 0.119925 0.204(8) Uani 0.481(2) 1 d D U P A 2
O2A_4 O 0.073663 0.818330 0.161565 0.216(9) Uani 0.481(2) 1 d D U P A 2
C1A_4 C -0.161748 0.591934 0.118529 0.190(8) Uani 0.481(2) 1 d D U P A 2
H1A_4 H -0.185767 0.611522 0.130444 0.228 Uiso 0.481(2) 1 calc R U P A 2
C2A_4 C 0.049208 0.874198 0.099842 0.199(10) Uani 0.481(2) 1 d D U P A 2
H2A_4 H 0.067612 0.923073 0.108851 0.239 Uiso 0.481(2) 1 calc R U P A 2
C3A_4 C 0.105747 0.765425 0.148403 0.213(10) Uani 0.481(2) 1 d D U P A 2
H3A_4 H 0.084480 0.723708 0.133098 0.256 Uiso 0.481(2) 1 calc R U P A 2
O3A_4 O -0.130002 0.652147 0.116485 0.181(8) Uani 0.481(2) 1 d D U P A 2
O4A_4 O -0.091218 0.736342 0.164977 0.206(9) Uani 0.481(2) 1 d D U P A 2
C4A_4 C -0.137974 0.742311 0.127454 0.193(10) Uani 0.481(2) 1 d D U P A 2
H4A_4 H -0.169596 0.752874 0.131914 0.232 Uiso 0.481(2) 1 calc R U P A 2
C5A_4 C -0.049334 0.757414 0.156019 0.207(10) Uani 0.481(2) 1 d D U P A 2
H5Y_4 H -0.036742 0.704702 0.153625 0.249 Uiso 0.481(2) 1 calc R U P A 2
C6A_4 C 0.138914 0.731807 0.178340 0.233(13) Uani 0.481(2) 1 d D U P A 2
H6AA_4 H 0.155525 0.692476 0.167713 0.280 Uiso 0.481(2) 1 calc R U P A 2
H6AB_4 H 0.119963 0.703217 0.191790 0.280 Uiso 0.481(2) 1 calc R U P A 2
O5A_4 O 0.176891 0.771185 0.207152 0.272(16) Uani 0.481(2) 1 d D U P A 2
H5A1_4 H 0.199751 0.782061 0.198819 0.408 Uiso 0.481(2) 1 calc R U P A 2
C7A_4 C 0.034219 0.856802 0.131228 0.203(9) Uani 0.481(2) 1 d D U P A 2
H7Y_4 H 0.022148 0.903743 0.140914 0.243 Uiso 0.481(2) 1 calc R U P A 2
C8A_4 C -0.014040 0.777508 0.197643 0.231(11) Uani 0.481(2) 1 d D U P A 2
H8AA_4 H -0.002402 0.831118 0.197637 0.277 Uiso 0.481(2) 1 calc R U P A 2
H8AB_4 H -0.033329 0.775453 0.215161 0.277 Uiso 0.481(2) 1 calc R U P A 2
C9A_4 C -0.189134 0.565073 0.077917 0.192(10) Uani 0.481(2) 1 d D U P A 2
H9Y_4 H -0.165572 0.548844 0.064867 0.230 Uiso 0.481(2) 1 calc R U P A 2
O6A_4 O -0.173203 0.785107 0.064724 0.176(11) Uani 0.481(2) 1 d D U P A 2
H6A1_4 H -0.165084 0.809401 0.048257 0.264 Uiso 0.481(2) 1 calc R U P A 2
O8A_4 O -0.090315 0.846577 0.060145 0.209(12) Uani 0.481(2) 1 d D U P A 2
H8A1_4 H -0.107320 0.828764 0.039021 0.313 Uiso 0.481(2) 1 calc R U P A 2
O9A_4 O -0.221264 0.620492 0.056638 0.191(11) Uani 0.481(2) 1 d D U P A 2
H9A1_4 H -0.227746 0.652295 0.071271 0.286 Uiso 0.481(2) 1 calc R U P A 2
C10A_4 C -0.085280 0.787832 0.089838 0.197(9) Uani 0.481(2) 1 d D U P A 2
H10Y_4 H -0.080375 0.739023 0.077324 0.237 Uiso 0.481(2) 1 calc R U P A 2
C11A_4 C -0.133323 0.775054 0.096169 0.195(10) Uani 0.481(2) 1 d D U P A 2
H11A_4 H -0.134697 0.828671 0.105551 0.234 Uiso 0.481(2) 1 calc R U P A 2
C12A_4 C -0.049551 0.786902 0.122053 0.197(8) Uani 0.481(2) 1 d D U P A 2
H12A_4 H -0.054400 0.841422 0.128691 0.237 Uiso 0.481(2) 1 calc R U P A 2
O10A_4 O 0.025885 0.730454 0.211608 0.267(14) Uani 0.481(2) 1 d D U P A 2
H10Z_4 H 0.019158 0.686290 0.202148 0.400 Uiso 0.481(2) 1 calc R U P A 2
O7A_4 O 0.009174 0.902905 0.068774 0.181(13) Uani 0.481(2) 1 d D U P A 2
H7A1_4 H 0.014135 0.949377 0.064945 0.272 Uiso 0.481(2) 1 calc R U P A 2
O1B_4 O 0.083855 0.152410 0.069969 0.191(9) Uani 0.481(2) 1 d D U P A 2
O2B_4 O 0.050242 0.097403 0.112115 0.221(9) Uani 0.481(2) 1 d D U P A 2
C1B_4 C 0.254555 0.352955 0.074962 0.221(9) Uani 0.481(2) 1 d D U P A 2
H1B_4 H 0.285932 0.326978 0.076414 0.265 Uiso 0.481(2) 1 calc R U P A 2
C2B_4 C 0.011739 0.088374 0.046816 0.207(10) Uani 0.481(2) 1 d D U P A 2
H2B_4 H -0.004461 0.040372 0.051537 0.248 Uiso 0.481(2) 1 calc R U P A 2
C3B_4 C 0.013857 0.158657 0.113603 0.218(10) Uani 0.481(2) 1 d D U P A 2
H3B_4 H 0.026991 0.211190 0.111662 0.261 Uiso 0.481(2) 1 calc R U P A 2
O3B_4 O 0.216359 0.299165 0.070182 0.211(9) Uani 0.481(2) 1 d D U P A 2
O4B_4 O 0.213155 0.203130 0.114562 0.221(10) Uani 0.481(2) 1 d D U P A 2
C4B_4 C 0.226570 0.205802 0.076071 0.212(10) Uani 0.481(2) 1 d D U P A 2
H4B_4 H 0.260443 0.188837 0.078456 0.255 Uiso 0.481(2) 1 calc R U P A 2
C5B_4 C 0.161962 0.193934 0.106000 0.230(10) Uani 0.481(2) 1 d D U P A 2
H5B_4 H 0.150293 0.248509 0.102781 0.276 Uiso 0.481(2) 1 calc R U P A 2
C6B_4 C 0.013334 0.145076 0.150080 0.222(12) Uani 0.481(2) 1 d D U P A 2
H6BA_4 H -0.009137 0.182866 0.155462 0.267 Uiso 0.481(2) 1 calc R U P A 2
H6BB_4 H 0.046469 0.155973 0.167857 0.267 Uiso 0.481(2) 1 calc R U P A 2
O5B_4 O -0.000661 0.069550 0.158753 0.259(16) Uani 0.481(2) 1 d D U P A 2
H5B1_4 H -0.029124 0.071215 0.159908 0.389 Uiso 0.481(2) 1 calc R U P A 2
C7B_4 C 0.053530 0.093650 0.074626 0.208(10) Uani 0.481(2) 1 d D U P A 2
H7B_4 H 0.071314 0.044655 0.073823 0.249 Uiso 0.481(2) 1 calc R U P A 2
C8B_4 C 0.156814 0.171517 0.147018 0.238(13) Uani 0.481(2) 1 d D U P A 2
H8BA_4 H 0.123503 0.186105 0.146362 0.286 Uiso 0.481(2) 1 calc R U P A 2
H8BB_4 H 0.159198 0.114780 0.149589 0.286 Uiso 0.481(2) 1 calc R U P A 2
C9B_4 C 0.236828 0.402938 0.041305 0.217(10) Uani 0.481(2) 1 d D U P A 2
H9B_4 H 0.203688 0.421430 0.040192 0.260 Uiso 0.481(2) 1 calc R U P A 2
O6B_4 O 0.200303 0.202803 0.010752 0.174(11) Uani 0.481(2) 1 d D U P A 2
H6B1_4 H 0.213056 0.164821 0.003654 0.260 Uiso 0.481(2) 1 calc R U P A 2
O8B_4 O 0.113545 0.122169 0.006719 0.201(11) Uani 0.481(2) 1 d D U P A 2
H8B1_4 H 0.097723 0.149896 -0.011637 0.301 Uiso 0.481(2) 1 calc R U P A 2
O9B_4 O 0.231012 0.365085 0.007318 0.197(11) Uani 0.481(2) 1 d D U P A 2
H9B1_4 H 0.254248 0.334154 0.010192 0.296 Uiso 0.481(2) 1 calc R U P A 2
C10B_4 C 0.138528 0.171447 0.039551 0.214(10) Uani 0.481(2) 1 d D U P A 2
H10M_4 H 0.123331 0.223112 0.031688 0.257 Uiso 0.481(2) 1 calc R U P A 2
C11B_4 C 0.191219 0.184622 0.043456 0.216(10) Uani 0.481(2) 1 d D U P A 2
H11B_4 H 0.200685 0.129108 0.044206 0.259 Uiso 0.481(2) 1 calc R U P A 2
C12B_4 C 0.132278 0.160033 0.072532 0.214(9) Uani 0.481(2) 1 d D U P A 2
H12B_4 H 0.143204 0.105238 0.077278 0.257 Uiso 0.481(2) 1 calc R U P A 2
O10B_4 O 0.190610 0.204103 0.180528 0.249(15) Uani 0.481(2) 1 d D U P A 2
H10N_4 H 0.177765 0.205724 0.197691 0.374 Uiso 0.481(2) 1 calc R U P A 2
O7B_4 O 0.021738 0.076302 0.012184 0.165(11) Uani 0.481(2) 1 d D U P A 2
H7B1_4 H -0.004438 0.078843 -0.006160 0.247 Uiso 0.481(2) 1 calc R U P A 2
O1C_4 O 0.242827 0.557875 0.083952 0.203(8) Uani 0.481(2) 1 d D U P A 2
O2C_4 O 0.294619 0.460116 0.113312 0.215(10) Uani 0.481(2) 1 d D U P A 2
C1C_4 C 0.125226 0.812366 0.121426 0.202(9) Uani 0.481(2) 1 d D U P A 2
H1C_4 H 0.144161 0.858482 0.134289 0.242 Uiso 0.481(2) 1 calc R U P A 2
C2C_4 C 0.266843 0.467303 0.047849 0.219(10) Uani 0.481(2) 1 d D U P A 2
H2C_4 H 0.298754 0.442395 0.049947 0.263 Uiso 0.481(2) 1 calc R U P A 2
C3C_4 C 0.258665 0.395599 0.111096 0.230(9) Uani 0.481(2) 1 d D U P A 2
H3C_4 H 0.226391 0.414774 0.111744 0.276 Uiso 0.481(2) 1 calc R U P A 2
O3C_4 O 0.154899 0.759910 0.109555 0.201(8) Uani 0.481(2) 1 d D U P A 2
O4C_4 O 0.235949 0.717944 0.144029 0.207(9) Uani 0.481(2) 1 d D U P A 2
C4C_4 C 0.211171 0.779095 0.111505 0.194(9) Uani 0.481(2) 1 d D U P A 2
H4C_4 H 0.221318 0.833494 0.118781 0.233 Uiso 0.481(2) 1 calc R U P A 2
C5C_4 C 0.233692 0.641970 0.129238 0.200(9) Uani 0.481(2) 1 d D U P A 2
H5C_4 H 0.199699 0.623009 0.124935 0.241 Uiso 0.481(2) 1 calc R U P A 2
C6C_4 C 0.284021 0.355659 0.143230 0.245(12) Uani 0.481(2) 1 d D U P A 2
H6CA_4 H 0.317072 0.378750 0.152562 0.293 Uiso 0.481(2) 1 calc R U P A 2
H6CB_4 H 0.288192 0.302691 0.134961 0.293 Uiso 0.481(2) 1 calc R U P A 2
O5C_4 O 0.268100 0.347981 0.175581 0.311(16) Uani 0.481(2) 1 d D U P A 2
H5C1_4 H 0.291766 0.355962 0.195436 0.467 Uiso 0.481(2) 1 calc R U P A 2
C7C_4 C 0.281513 0.512958 0.083798 0.215(10) Uani 0.481(2) 1 d D U P A 2
H7C_4 H 0.310159 0.546315 0.085087 0.258 Uiso 0.481(2) 1 calc R U P A 2
C8C_4 C 0.268890 0.602468 0.170017 0.208(11) Uani 0.481(2) 1 d D U P A 2
H8CA_4 H 0.271795 0.636322 0.191991 0.250 Uiso 0.481(2) 1 calc R U P A 2
H8CB_4 H 0.256545 0.551344 0.174364 0.250 Uiso 0.481(2) 1 calc R U P A 2
C9C_4 C 0.082956 0.834711 0.085562 0.197(10) Uani 0.481(2) 1 d D U P A 2
H9C_4 H 0.066762 0.785634 0.073991 0.237 Uiso 0.481(2) 1 calc R U P A 2
O6C_4 O 0.180641 0.808917 0.050833 0.182(12) Uani 0.481(2) 1 d D U P A 2
H6C_4 H 0.198097 0.838511 0.042892 0.273 Uiso 0.481(2) 1 calc R U P A 2
O8C_4 O 0.226429 0.680350 0.030878 0.205(13) Uani 0.481(2) 1 d D U P A 2
H8C_4 H 0.256390 0.674512 0.034425 0.307 Uiso 0.481(2) 1 calc R U P A 2
O9C_4 O 0.100558 0.868459 0.059427 0.227(13) Uani 0.481(2) 1 d D U P A 2
H9C1_4 H 0.120141 0.838270 0.054248 0.340 Uiso 0.481(2) 1 calc R U P A 2
C10C_4 C 0.218044 0.681968 0.067566 0.196(9) Uani 0.481(2) 1 d D U P A 2
H10Q_4 H 0.184100 0.660887 0.060428 0.235 Uiso 0.481(2) 1 calc R U P A 2
C11C_4 C 0.210529 0.761997 0.079495 0.191(9) Uani 0.481(2) 1 d D U P A 2
H11C_4 H 0.242869 0.784213 0.080731 0.229 Uiso 0.481(2) 1 calc R U P A 2
C12C_4 C 0.241018 0.637848 0.096835 0.201(9) Uani 0.481(2) 1 d D U P A 2
H12C_4 H 0.275731 0.655069 0.103245 0.241 Uiso 0.481(2) 1 calc R U P A 2
O10C_4 O 0.314000 0.596553 0.162496 0.244(16) Uani 0.481(2) 1 d D U P A 2
H10D_4 H 0.330712 0.560510 0.175414 0.365 Uiso 0.481(2) 1 calc R U P A 2
O7C_4 O 0.263636 0.522254 0.018544 0.209(13) Uani 0.481(2) 1 d D U P A 2
H7C1_4 H 0.240395 0.552662 0.016640 0.313 Uiso 0.481(2) 1 calc R U P A 2
O1_3 O 0.067265 0.126375 0.072838 0.208(9) Uani 0.519(2) 1 d DG U P A 1
O2_3 O 0.146456 0.086395 0.102808 0.226(10) Uani 0.519(2) 1 d DG U P A 1
C1_3 C -0.111370 0.257914 0.102518 0.206(8) Uani 0.519(2) 1 d DG U P A 1
H1_3 H -0.130341 0.215736 0.109502 0.248 Uiso 0.519(2) 1 calc R U P A 1
C2_3 C 0.115252 0.099246 0.038038 0.210(10) Uani 0.519(2) 1 d DG U P A 1
H2_3 H 0.140877 0.061727 0.036792 0.252 Uiso 0.519(2) 1 calc R U P A 1
C3_3 C 0.162484 0.170371 0.103395 0.230(10) Uani 0.519(2) 1 d DG U P A 1
H3_3 H 0.134708 0.206896 0.100125 0.276 Uiso 0.519(2) 1 calc R U P A 1
O3_3 O -0.074430 0.226753 0.089313 0.205(9) Uani 0.519(2) 1 d DG U P A 1
O4_3 O -0.023576 0.123226 0.121173 0.227(10) Uani 0.519(2) 1 d DG U P A 1
C4_3 C -0.072198 0.131275 0.083847 0.211(10) Uani 0.519(2) 1 d DG U P A 1
H4_3 H -0.101364 0.103047 0.085822 0.253 Uiso 0.519(2) 1 calc R U P A 1
C5_3 C 0.017104 0.148613 0.110525 0.217(10) Uani 0.519(2) 1 d DG U P A 1
H5_3 H 0.011038 0.204396 0.104019 0.260 Uiso 0.519(2) 1 calc R U P A 1
C6_3 C 0.195765 0.173766 0.139033 0.239(12) Uani 0.519(2) 1 d DG U P A 1
H6A_3 H 0.195616 0.226305 0.149299 0.287 Uiso 0.519(2) 1 calc R U P A 1
H6B_3 H 0.228781 0.164009 0.137578 0.287 Uiso 0.519(2) 1 calc R U P A 1
O5_3 O 0.186081 0.119316 0.164437 0.277(15) Uani 0.519(2) 1 d D U P A 1
H5X_3 H 0.201037 0.132474 0.186912 0.416 Uiso 0.519(2) 1 calc R U P A 1
C7_3 C 0.098938 0.061667 0.069371 0.211(10) Uani 0.519(2) 1 d DG U P A 1
H7_3 H 0.086863 0.007325 0.066932 0.253 Uiso 0.519(2) 1 calc R U P A 1
C8_3 C 0.058676 0.146486 0.150813 0.240(12) Uani 0.519(2) 1 d DG U P A 1
H8A_3 H 0.083797 0.185148 0.150808 0.288 Uiso 0.519(2) 1 calc R U P A 1
H8B_3 H 0.044107 0.162525 0.170215 0.288 Uiso 0.519(2) 1 calc R U P A 1
C9_3 C -0.145482 0.301967 0.062545 0.207(10) Uani 0.519(2) 1 d DG U P A 1
H9_3 H -0.128303 0.342750 0.052795 0.248 Uiso 0.519(2) 1 calc R U P A 1
O6_3 O -0.105702 0.141280 0.019708 0.224(14) Uani 0.519(2) 1 d DG U P A 1
H6_3 H -0.104423 0.187287 0.013137 0.336 Uiso 0.519(2) 1 calc R U P A 1
O7_3 O 0.074562 0.072150 0.007118 0.211(12) Uani 0.519(2) 1 d D U P A 1
H7X_3 H 0.084758 0.051273 -0.009167 0.317 Uiso 0.519(2) 1 calc R U P A 1
O8_3 O -0.018165 0.074028 0.012526 0.211(12) Uani 0.519(2) 1 d DG U P A 1
H8_3 H -0.011413 0.102921 -0.003117 0.316 Uiso 0.519(2) 1 calc R U P A 1
O9_3 O -0.168791 0.242729 0.035668 0.201(11) Uani 0.519(2) 1 d DG U P A 1
H9X_3 H -0.153866 0.200899 0.042302 0.301 Uiso 0.519(2) 1 calc R U P A 1
C10_3 C -0.016852 0.118820 0.046301 0.206(10) Uani 0.519(2) 1 d DG U P A 1
H10_3 H -0.012128 0.172189 0.038044 0.247 Uiso 0.519(2) 1 calc R U P A 1
C11_3 C -0.066326 0.125726 0.050970 0.213(10) Uani 0.519(2) 1 d DG U P A 1
H11_3 H -0.072219 0.068889 0.049224 0.255 Uiso 0.519(2) 1 calc R U P A 1
C12_3 C 0.019005 0.114257 0.078794 0.214(9) Uani 0.519(2) 1 d DG U P A 1
H12_3 H 0.019661 0.058237 0.085161 0.257 Uiso 0.519(2) 1 calc R U P A 1
O10_3 O 0.082495 0.073902 0.162049 0.290(17) Uani 0.519(2) 1 d DG U P A 1
H10X_3 H 0.062175 0.041516 0.164472 0.435 Uiso 0.519(2) 1 calc R U P A 1
O1A_3 O 0.253804 0.488484 0.087184 0.214(9) Uani 0.519(2) 1 d DG U P A 1
O2A_3 O 0.285603 0.574982 0.133266 0.203(9) Uani 0.519(2) 1 d DG U P A 1
C1A_3 C 0.179502 0.171210 0.071524 0.216(9) Uani 0.519(2) 1 d DG U P A 1
H1A_3 H 0.203228 0.128349 0.073352 0.259 Uiso 0.519(2) 1 calc R U P A 1
C2A_3 C 0.269933 0.605869 0.068338 0.207(10) Uani 0.519(2) 1 d DG U P A 1
H2A_3 H 0.297464 0.643722 0.074811 0.248 Uiso 0.519(2) 1 calc R U P A 1
C3A_3 C 0.236449 0.610806 0.128610 0.201(9) Uani 0.519(2) 1 d DG U P A 1
H3A_3 H 0.209948 0.573854 0.115186 0.241 Uiso 0.519(2) 1 calc R U P A 1
O3A_3 O 0.202345 0.243087 0.072649 0.207(9) Uani 0.519(2) 1 d DG U P A 1
O4A_3 O 0.272389 0.292485 0.116874 0.223(9) Uani 0.519(2) 1 d DG U P A 1
C4A_3 C 0.260332 0.252674 0.075548 0.217(10) Uani 0.519(2) 1 d DG U P A 1
H4A_3 H 0.278268 0.203851 0.074715 0.261 Uiso 0.519(2) 1 calc R U P A 1
C5A_3 C 0.246428 0.363499 0.109353 0.233(10) Uani 0.519(2) 1 d DG U P A 1
H5Y_3 H 0.212154 0.344566 0.097695 0.280 Uiso 0.519(2) 1 calc R U P A 1
C6A_3 C 0.234008 0.625881 0.163371 0.211(11) Uani 0.519(2) 1 d DG U P A 1
H6AA_3 H 0.198860 0.628178 0.160623 0.254 Uiso 0.519(2) 1 calc R U P A 1
H6AB_3 H 0.247066 0.678572 0.170012 0.254 Uiso 0.519(2) 1 calc R U P A 1
O5A_3 O 0.256871 0.578558 0.195926 0.194(11) Uani 0.519(2) 1 d D U P A 1
H5A1_3 H 0.267500 0.606539 0.215249 0.291 Uiso 0.519(2) 1 calc R U P A 1
C7A_3 C 0.288771 0.548443 0.096172 0.210(10) Uani 0.519(2) 1 d DG U P A 1
H7Y_3 H 0.322244 0.530768 0.097759 0.252 Uiso 0.519(2) 1 calc R U P A 1
C8A_3 C 0.246937 0.382976 0.150891 0.260(13) Uani 0.519(2) 1 d DG U P A 1
H8AA_3 H 0.238514 0.438259 0.150758 0.312 Uiso 0.519(2) 1 calc R U P A 1
H8AB_3 H 0.219339 0.354159 0.154573 0.312 Uiso 0.519(2) 1 calc R U P A 1
C9A_3 C 0.137085 0.167244 0.033575 0.216(10) Uani 0.519(2) 1 d DG U P A 1
H9Y_3 H 0.114188 0.211520 0.031184 0.259 Uiso 0.519(2) 1 calc R U P A 1
O6A_3 O 0.232469 0.269947 0.009647 0.201(12) Uani 0.519(2) 1 d DG U P A 1
H6A1_3 H 0.222036 0.225299 0.011069 0.301 Uiso 0.519(2) 1 calc R U P A 1
O8A_3 O 0.270392 0.423857 0.021729 0.226(11) Uani 0.519(2) 1 d DG U P A 1
H8A1_3 H 0.295910 0.445916 0.035361 0.340 Uiso 0.519(2) 1 calc R U P A 1
O9A_3 O 0.152775 0.163261 0.002149 0.221(11) Uani 0.519(2) 1 d DG U P A 1
H9A1_3 H 0.174149 0.197094 0.003950 0.331 Uiso 0.519(2) 1 calc R U P A 1
C10A_3 C 0.245991 0.385942 0.046127 0.217(10) Uani 0.519(2) 1 d DG U P A 1
H10A_3 H 0.210437 0.393944 0.032156 0.261 Uiso 0.519(2) 1 calc R U P A 1
C11A_3 C 0.252129 0.299881 0.045287 0.214(10) Uani 0.519(2) 1 d DG U P A 1
H11A_3 H 0.286677 0.300919 0.045351 0.257 Uiso 0.519(2) 1 calc R U P A 1
C12A_3 C 0.251065 0.408897 0.080639 0.224(9) Uani 0.519(2) 1 d DG U P A 1
H12A_3 H 0.287401 0.402972 0.089243 0.269 Uiso 0.519(2) 1 calc R U P A 1
O10A_3 O 0.283477 0.372157 0.180870 0.303(16) Uani 0.519(2) 1 d DG U P A 1
H10N_3 H 0.281341 0.401651 0.198098 0.455 Uiso 0.519(2) 1 calc R U P A 1
O7A_3 O 0.269836 0.578456 0.031958 0.192(13) Uani 0.519(2) 1 d DG U P A 1
H7A1_3 H 0.273812 0.615743 0.018928 0.289 Uiso 0.519(2) 1 calc R U P A 1
O1B_3 O -0.147368 0.445707 0.105648 0.214(10) Uani 0.519(2) 1 d DG U P A 1
O2B_3 O -0.135761 0.340169 0.144773 0.227(10) Uani 0.519(2) 1 d DG U P A 1
C1B_3 C -0.067639 0.768369 0.127571 0.197(9) Uani 0.519(2) 1 d DG U P A 1
H1B_3 H -0.083485 0.805658 0.140336 0.236 Uiso 0.519(2) 1 calc R U P A 1
C2B_3 C -0.181738 0.331405 0.081184 0.213(10) Uani 0.519(2) 1 d DG U P A 1
H2B_3 H -0.196674 0.284709 0.088616 0.255 Uiso 0.519(2) 1 calc R U P A 1
C3B_3 C -0.092608 0.311275 0.133787 0.216(10) Uani 0.519(2) 1 d DG U P A 1
H3B_3 H -0.076684 0.355748 0.125444 0.260 Uiso 0.519(2) 1 calc R U P A 1
O3B_3 O -0.094531 0.699339 0.117829 0.183(8) Uani 0.519(2) 1 d DG U P A 1
O4B_3 O -0.116562 0.623831 0.162607 0.187(8) Uani 0.519(2) 1 d DG U P A 1
C4B_3 C -0.144456 0.681524 0.128659 0.188(9) Uani 0.519(2) 1 d DG U P A 1
H4B_3 H -0.160134 0.727358 0.136124 0.226 Uiso 0.519(2) 1 calc R U P A 1
C5B_3 C -0.117666 0.546991 0.149154 0.202(9) Uani 0.519(2) 1 d DG U P A 1
H5B_3 H -0.084499 0.540040 0.146812 0.242 Uiso 0.519(2) 1 calc R U P A 1
C6B_3 C -0.063516 0.287157 0.169020 0.224(11) Uani 0.519(2) 1 d DG U P A 1
H6BA_3 H -0.062754 0.329355 0.187043 0.269 Uiso 0.519(2) 1 calc R U P A 1
H6BB_3 H -0.029911 0.281928 0.168046 0.269 Uiso 0.519(2) 1 calc R U P A 1
O5B_3 O -0.074476 0.217590 0.185272 0.282(17) Uani 0.519(2) 1 d D U P A 1
H5B1_3 H -0.070897 0.179686 0.172445 0.422 Uiso 0.519(2) 1 calc R U P A 1
C7B_3 C -0.168420 0.376530 0.111167 0.221(10) Uani 0.519(2) 1 d DG U P A 1
H7B_3 H -0.198823 0.390037 0.116911 0.265 Uiso 0.519(2) 1 calc R U P A 1
C8B_3 C -0.113991 0.500106 0.188227 0.221(11) Uani 0.519(2) 1 d DG U P A 1
H8BA_3 H -0.110963 0.444587 0.183378 0.266 Uiso 0.519(2) 1 calc R U P A 1
H8BB_3 H -0.083268 0.515905 0.207952 0.266 Uiso 0.519(2) 1 calc R U P A 1
C9B_3 C -0.066310 0.797993 0.090879 0.199(9) Uani 0.519(2) 1 d DG U P A 1
H9B_3 H -0.056182 0.753834 0.077938 0.239 Uiso 0.519(2) 1 calc R U P A 1
O6B_3 O -0.183827 0.698947 0.064555 0.192(12) Uani 0.519(2) 1 d DG U P A 1
H6B1_3 H -0.209970 0.720832 0.063864 0.288 Uiso 0.519(2) 1 calc R U P A 1
O8B_3 O -0.206806 0.543918 0.050914 0.192(11) Uani 0.519(2) 1 d DG U P A 1
H8B1_3 H -0.196682 0.520244 0.035317 0.289 Uiso 0.519(2) 1 calc R U P A 1
O9B_3 O -0.111223 0.822537 0.066669 0.190(10) Uani 0.519(2) 1 d DG U P A 1
H9B1_3 H -0.132821 0.814166 0.076691 0.285 Uiso 0.519(2) 1 calc R U P A 1
C10B_3 C -0.164868 0.566830 0.083989 0.192(9) Uani 0.519(2) 1 d DG U P A 1
H10L_3 H -0.136871 0.568061 0.073895 0.231 Uiso 0.519(2) 1 calc R U P A 1
C11B_3 C -0.169705 0.649302 0.094731 0.190(9) Uani 0.519(2) 1 d DG U P A 1
H11B_3 H -0.202007 0.644552 0.098852 0.228 Uiso 0.519(2) 1 calc R U P A 1
C12B_3 C -0.149092 0.522598 0.114142 0.199(9) Uani 0.519(2) 1 d DG U P A 1
H12B_3 H -0.179863 0.521266 0.120760 0.239 Uiso 0.519(2) 1 calc R U P A 1
O10B_3 O -0.152832 0.508722 0.203752 0.230(14) Uani 0.519(2) 1 d D U P A 1
H10Z_3 H -0.178076 0.524260 0.186773 0.345 Uiso 0.519(2) 1 calc R U P A 1
O7B_3 O -0.220236 0.369345 0.052436 0.206(13) Uani 0.519(2) 1 d DG U P A 1
H7B1_3 H -0.216769 0.417258 0.055119 0.310 Uiso 0.519(2) 1 calc R U P A 1
O1C_3 O 0.048376 0.800345 0.114283 0.183(8) Uani 0.519(2) 1 d DG U P A 1
O2C_3 O 0.012543 0.818073 0.160070 0.199(8) Uani 0.519(2) 1 d DG U P A 1
C1C_3 C 0.234123 0.681760 0.103277 0.192(8) Uani 0.519(2) 1 d DG U P A 1
H1C_3 H 0.263371 0.715598 0.113890 0.231 Uiso 0.519(2) 1 calc R U P A 1
C2C_3 C -0.029322 0.851790 0.098123 0.188(9) Uani 0.519(2) 1 d DG U P A 1
H2C_3 H -0.044071 0.891151 0.110673 0.226 Uiso 0.519(2) 1 calc R U P A 1
C3C_3 C -0.017675 0.744854 0.152990 0.203(9) Uani 0.519(2) 1 d DG U P A 1
H3C_3 H -0.003120 0.703323 0.141500 0.244 Uiso 0.519(2) 1 calc R U P A 1
O3C_3 O 0.190563 0.720767 0.101273 0.174(8) Uani 0.519(2) 1 d DG U P A 1
O4C_3 O 0.179882 0.799458 0.150556 0.192(9) Uani 0.519(2) 1 d DG U P A 1
C4C_3 C 0.190396 0.813825 0.111347 0.194(10) Uani 0.519(2) 1 d DG U P A 1
H4C_3 H 0.221703 0.841299 0.114051 0.232 Uiso 0.519(2) 1 calc R U P A 1
C5C_3 C 0.130899 0.773158 0.142214 0.207(10) Uani 0.519(2) 1 d DG U P A 1
H5C_3 H 0.129936 0.720141 0.131526 0.248 Uiso 0.519(2) 1 calc R U P A 1
C6C_3 C -0.014402 0.728512 0.189828 0.225(12) Uani 0.519(2) 1 d DG U P A 1
H6CA_3 H 0.018899 0.708401 0.202739 0.270 Uiso 0.519(2) 1 calc R U P A 1
H6CB_3 H -0.037413 0.685843 0.188968 0.270 Uiso 0.519(2) 1 calc R U P A 1
O5C_3 O -0.023469 0.787618 0.213706 0.265(14) Uani 0.519(2) 1 d D U P A 1
H5C1_3 H -0.004947 0.781080 0.236098 0.397 Uiso 0.519(2) 1 calc R U P A 1
C7C_3 C 0.019820 0.848156 0.127802 0.202(9) Uani 0.519(2) 1 d DG U P A 1
H7C_3 H 0.034632 0.900711 0.133036 0.242 Uiso 0.519(2) 1 calc R U P A 1
C8C_3 C 0.133887 0.761677 0.187367 0.233(11) Uani 0.519(2) 1 d DG U P A 1
H8CA_3 H 0.102261 0.744522 0.189439 0.279 Uiso 0.519(2) 1 calc R U P A 1
H8CB_3 H 0.159858 0.724882 0.200888 0.279 Uiso 0.519(2) 1 calc R U P A 1
C9C_3 C 0.228420 0.655859 0.062552 0.192(9) Uani 0.519(2) 1 d DG U P A 1
H9C_3 H 0.198132 0.623881 0.053032 0.231 Uiso 0.519(2) 1 calc R U P A 1
O6C_3 O 0.162583 0.835172 0.050353 0.154(10) Uani 0.519(2) 1 d DG U P A 1
H6C_3 H 0.187444 0.808773 0.051832 0.231 Uiso 0.519(2) 1 calc R U P A 1
O8C_3 O 0.071079 0.882115 0.054614 0.191(11) Uani 0.519(2) 1 d DG U P A 1
H8C_3 H 0.057972 0.913399 0.065509 0.287 Uiso 0.519(2) 1 calc R U P A 1
O9C_3 O 0.222534 0.719794 0.039596 0.181(10) Uani 0.519(2) 1 d DG U P A 1
H9C1_3 H 0.199604 0.746976 0.041767 0.272 Uiso 0.519(2) 1 calc R U P A 1
C10C_3 C 0.102887 0.829107 0.082860 0.197(10) Uani 0.519(2) 1 d DG U P A 1
H10K_3 H 0.093470 0.778505 0.069696 0.237 Uiso 0.519(2) 1 calc R U P A 1
C11C_3 C 0.155257 0.835307 0.084397 0.197(9) Uani 0.519(2) 1 d DG U P A 1
H11C_3 H 0.159255 0.891919 0.089370 0.237 Uiso 0.519(2) 1 calc R U P A 1
C12C_3 C 0.099458 0.813382 0.116323 0.200(9) Uani 0.519(2) 1 d DG U P A 1
H12C_3 H 0.105266 0.865594 0.128275 0.240 Uiso 0.519(2) 1 calc R U P A 1
O10C_3 O 0.145529 0.838573 0.200901 0.270(17) Uani 0.519(2) 1 d D U P A 1
H10D_3 H 0.175972 0.844666 0.208176 0.405 Uiso 0.519(2) 1 calc R U P A 1
O7C_3 O -0.023183 0.900388 0.068995 0.156(10) Uani 0.519(2) 1 d DG U P A 1
H7C1_3 H -0.003726 0.936232 0.078932 0.235 Uiso 0.519(2) 1 calc R U P A 1

loop_
_atom_site_aniso_label
_atom_site_aniso_U_11
_atom_site_aniso_U_22
_atom_site_aniso_U_33
_atom_site_aniso_U_23
_atom_site_aniso_U_13
_atom_site_aniso_U_12
Mo1 0.134(2) 0.447(7) 0.138(2) 0.070(3) 0.0235(17) -0.012(3)
Mo2 0.122(2) 0.473(7) 0.161(3) 0.055(3) 0.0344(18) 0.021(3)
Mo3 0.189(3) 0.366(6) 0.162(3) 0.033(3) 0.050(2) 0.091(3)
Mo4 0.293(5) 0.326(5) 0.170(3) 0.070(3) 0.103(3) 0.121(4)
Mo7 0.223(4) 0.329(6) 0.218(4) -0.029(4) 0.038(3) -0.023(4)
Mo8 0.280(5) 0.345(6) 0.181(3) 0.050(4) 0.037(3) -0.027(5)
O1 0.198(18) 0.186(19) 0.26(2) -0.049(17) 0.005(17) -0.015(16)
O2 0.24(2) 0.37(3) 0.22(2) -0.08(2) -0.063(18) -0.05(2)
O3 0.147(16) 0.50(3) 0.21(2) 0.08(2) -0.028(15) 0.01(2)
O4 0.34(3) 0.36(3) 0.19(2) 0.02(2) 0.04(2) -0.03(3)
O5 0.34(2) 0.190(18) 0.191(17) 0.057(14) 0.139(17) 0.092(18)
O6 0.29(2) 0.34(2) 0.172(17) 0.063(18) 0.009(17) -0.04(2)
O7 0.147(16) 0.54(3) 0.23(2) 0.03(2) 0.004(16) -0.06(2)
O8 0.250(18) 0.41(2) 0.189(16) 0.038(17) 0.038(15) -0.037(18)
O9 0.33(3) 0.42(3) 0.20(2) 0.04(2) -0.07(2) -0.07(3)
O10 0.121(13) 0.48(3) 0.209(18) 0.10(2) 0.068(13) 0.009(18)
O11 0.153(14) 0.40(3) 0.126(13) -0.001(16) 0.025(11) -0.055(17)
O12 0.156(15) 0.38(3) 0.175(17) -0.053(19) -0.037(14) 0.047(19)
O13 0.20(2) 0.54(3) 0.20(2) 0.04(2) 0.059(17) 0.07(2)
O14 0.152(13) 0.363(19) 0.247(16) -0.036(16) 0.063(13) 0.042(15)
O15 0.167(14) 0.302(19) 0.165(13) 0.006(14) 0.059(11) -0.017(14)
O17 0.138(14) 0.49(3) 0.177(17) 0.02(2) 0.048(13) 0.059(19)
O18 0.26(2) 0.37(3) 0.176(17) 0.082(18) 0.100(16) 0.13(2)
O19 0.194(15) 0.39(2) 0.178(15) 0.066(16) 0.054(13) 0.064(16)
Al1 0.132(6) 0.326(11) 0.090(5) 0.020(6) 0.040(4) 0.034(7)
C1_1 0.144(16) 0.30(2) 0.124(15) 0.035(18) 0.039(14) 0.020(18)
C2_1 0.20(2) 0.30(2) 0.112(15) 0.032(18) 0.038(16) 0.012(19)
C3_1 0.194(18) 0.30(2) 0.100(14) 0.037(17) 0.057(14) 0.054(18)
C4_1 0.171(14) 0.289(18) 0.100(11) 0.040(13) 0.063(11) 0.022(14)
C5_1 0.201(16) 0.28(2) 0.100(13) 0.076(15) 0.066(13) 0.007(16)
C6_1 0.208(18) 0.28(2) 0.110(15) 0.069(16) 0.052(15) 0.004(18)
C7_1 0.208(18) 0.27(2) 0.100(15) 0.086(16) 0.062(15) -0.002(18)
C8_1 0.199(18) 0.27(2) 0.090(14) 0.083(16) 0.071(14) 0.004(18)
C9_1 0.205(17) 0.28(2) 0.096(14) 0.081(17) 0.067(14) 0.001(18)
C10_1 0.208(16) 0.28(2) 0.096(14) 0.080(15) 0.059(14) 0.000(17)
I1_1 0.196(5) 0.476(12) 0.131(4) 0.103(5) 0.081(4) 0.179(6)
O1_1 0.175(13) 0.273(18) 0.122(11) 0.012(13) 0.038(11) 0.030(14)
O2_1 0.191(14) 0.297(18) 0.105(10) 0.051(13) 0.019(11) -0.026(14)
O3_1 0.160(13) 0.34(2) 0.109(10) 0.018(13) 0.053(10) 0.041(14)
C5A_1 0.202(16) 0.28(2) 0.101(14) 0.073(15) 0.064(14) 0.006(17)
C6A_1 0.205(19) 0.28(2) 0.104(17) 0.075(18) 0.060(17) 0.003(19)
C7A_1 0.21(2) 0.27(3) 0.099(19) 0.08(2) 0.057(19) 0.00(2)
C8A_1 0.21(2) 0.27(2) 0.090(17) 0.083(19) 0.070(18) 0.00(2)
C9A_1 0.203(17) 0.28(2) 0.092(14) 0.082(16) 0.068(14) 0.003(18)
C10A_1 0.205(16) 0.28(2) 0.100(13) 0.078(15) 0.061(13) 0.004(16)
I1A_1 0.425(17) 0.280(12) 0.153(7) 0.102(8) 0.151(10) 0.220(13)
C5B_1 0.201(17) 0.28(2) 0.101(15) 0.072(16) 0.063(15) 0.006(17)
C6B_1 0.204(18) 0.28(2) 0.101(16) 0.077(18) 0.059(16) 0.004(19)
C7B_1 0.206(19) 0.28(2) 0.103(17) 0.078(19) 0.063(17) 0.00(2)
C8B_1 0.203(18) 0.28(2) 0.095(16) 0.086(18) 0.066(16) 0.000(19)
C9B_1 0.205(18) 0.28(2) 0.092(15) 0.083(17) 0.067(16) 0.002(19)
C10B_1 0.205(16) 0.28(2) 0.103(14) 0.073(15) 0.060(14) 0.005(17)
I1B_1 0.144(9) 0.63(3) 0.143(9) 0.027(16) 0.067(7) -0.030(15)
N1_2 0.184(17) 0.39(2) 0.113(13) 0.026(17) 0.042(13) 0.074(18)
O1_2 0.145(12) 0.34(2) 0.112(11) 0.014(14) 0.036(10) 0.024(14)
O2_2 0.146(12) 0.37(2) 0.116(11) 0.047(14) 0.012(10) 0.023(15)
O3_2 0.187(14) 0.36(2) 0.112(11) 0.048(14) 0.047(11) 0.037(15)
O4_2 0.22(2) 0.44(3) 0.107(12) 0.033(16) 0.076(13) 0.09(2)
O5_2 0.29(2) 0.34(2) 0.192(19) 0.001(19) 0.060(17) 0.06(2)
C1_2 0.160(18) 0.37(2) 0.094(14) -0.001(18) 0.040(14) 0.035(19)
C2_2 0.177(18) 0.40(3) 0.119(16) 0.05(2) 0.038(15) 0.04(2)
C3_2 0.176(18) 0.38(3) 0.120(16) 0.03(2) 0.048(15) 0.03(2)
C4_2 0.151(15) 0.38(2) 0.096(12) 0.036(16) 0.064(12) 0.052(16)
C5_2 0.21(2) 0.39(2) 0.111(15) 0.039(18) 0.076(15) 0.06(2)
C6_2 0.25(2) 0.36(3) 0.15(2) 0.02(2) 0.053(18) 0.08(2)
C7_2 0.30(2) 0.33(3) 0.20(2) -0.02(2) 0.07(2) 0.06(2)
C8_2 0.32(3) 0.34(3) 0.24(3) -0.01(3) 0.04(2) -0.02(3)
C9_2 0.34(3) 0.37(3) 0.30(3) 0.03(3) 0.01(3) -0.06(3)
C10_2 0.30(3) 0.37(3) 0.28(3) 0.03(2) 0.02(2) -0.05(2)
C11_2 0.28(2) 0.34(3) 0.25(2) 0.00(2) 0.04(2) 0.03(2)
C12_2 0.30(2) 0.32(3) 0.23(2) -0.01(2) 0.07(2) 0.09(2)
C13_2 0.30(3) 0.30(3) 0.25(3) 0.04(3) 0.06(2) 0.08(3)
C14_2 0.28(3) 0.31(3) 0.24(3) 0.03(3) 0.04(2) 0.06(2)
C15_2 0.27(2) 0.32(3) 0.24(2) 0.00(2) 0.05(2) 0.11(2)
C16_2 0.27(2) 0.33(3) 0.26(2) 0.00(2) 0.05(2) 0.07(2)
C17_2 0.29(2) 0.36(3) 0.28(3) 0.02(2) 0.06(2) 0.02(2)
C18_2 0.25(2) 0.36(3) 0.24(3) 0.03(3) 0.05(2) 0.07(3)
C19_2 0.26(3) 0.33(3) 0.22(3) 0.02(3) 0.04(2) 0.12(3)
C20_2 0.29(3) 0.33(3) 0.25(3) -0.01(3) 0.04(2) 0.12(2)
C21_2 0.34(3) 0.35(3) 0.31(3) 0.01(3) 0.03(3) -0.02(3)
C22_2 0.34(3) 0.35(3) 0.29(3) -0.01(3) 0.01(3) -0.05(3)
O1_5 0.31(4) 0.44(4) 0.49(4) -0.03(4) 0.16(4) 0.08(3)
O2_5 0.32(4) 0.46(4) 0.50(4) -0.06(4) 0.18(4) 0.09(4)
C1_5 0.33(3) 0.37(4) 0.52(4) 0.02(4) 0.12(3) -0.01(3)
C2_5 0.37(4) 0.48(4) 0.49(4) -0.07(4) 0.12(4) 0.08(4)
C3_5 0.32(4) 0.46(4) 0.49(4) -0.07(4) 0.19(4) 0.10(4)
O3_5 0.30(3) 0.35(4) 0.50(4) 0.02(4) 0.13(3) 0.00(3)
O4_5 0.33(4) 0.42(4) 0.50(4) 0.02(4) 0.11(4) 0.02(3)
C4_5 0.32(3) 0.40(4) 0.49(4) 0.03(4) 0.10(4) 0.00(3)
C5_5 0.31(4) 0.42(4) 0.50(4) 0.02(4) 0.13(4) 0.04(3)
C6_5 0.33(4) 0.47(5) 0.52(5) -0.08(5) 0.20(4) 0.12(4)
O5_5 0.35(5) 0.50(6) 0.56(6) -0.10(6) 0.20(5) 0.14(5)
C7_5 0.34(4) 0.47(4) 0.49(4) -0.05(4) 0.15(4) 0.09(3)
C8_5 0.31(4) 0.42(5) 0.53(5) 0.02(5) 0.17(4) 0.04(4)
C9_5 0.34(3) 0.37(4) 0.55(4) 0.02(4) 0.15(4) -0.03(4)
O6_5 0.37(5) 0.41(5) 0.46(6) 0.11(5) 0.08(5) -0.02(5)
O7_5 0.39(5) 0.49(5) 0.47(6) -0.06(5) 0.09(5) 0.06(5)
O8_5 0.20(4) 0.46(5) 0.46(6) 0.06(5) 0.08(4) 0.10(4)
O9_5 0.34(5) 0.38(5) 0.60(6) -0.02(5) 0.19(5) -0.01(5)
C10_5 0.28(3) 0.42(4) 0.49(4) 0.03(4) 0.10(4) 0.06(3)
C11_5 0.33(3) 0.42(4) 0.49(4) 0.05(4) 0.08(4) 0.02(3)
C12_5 0.30(3) 0.42(4) 0.49(4) 0.01(4) 0.14(3) 0.06(3)
O10_5 0.36(5) 0.42(6) 0.59(6) -0.01(5) 0.19(5) 0.05(5)
O1A_5 0.28(3) 0.33(3) 0.29(3) -0.07(3) 0.14(3) 0.03(3)
O2A_5 0.29(3) 0.29(3) 0.27(3) -0.04(3) 0.16(3) -0.01(3)
C1A_5 0.35(4) 0.44(4) 0.47(4) -0.09(4) 0.16(4) 0.09(3)
C2A_5 0.29(3) 0.30(3) 0.20(3) -0.03(3) 0.16(2) 0.00(3)
C3A_5 0.28(3) 0.27(3) 0.25(3) -0.02(3) 0.15(3) -0.02(3)
O3A_5 0.34(4) 0.41(4) 0.42(4) -0.10(3) 0.15(3) 0.08(3)
O4A_5 0.37(4) 0.39(4) 0.35(4) -0.08(3) 0.13(3) 0.06(3)
C4A_5 0.36(4) 0.39(3) 0.38(3) -0.08(3) 0.12(3) 0.07(3)
C5A_5 0.35(4) 0.37(4) 0.34(3) -0.06(3) 0.13(3) 0.05(3)
C6A_5 0.31(4) 0.26(4) 0.30(4) -0.03(3) 0.15(4) -0.02(4)
O5A_5 0.37(5) 0.27(4) 0.32(4) -0.02(4) 0.15(4) -0.01(4)
C7A_5 0.30(3) 0.31(3) 0.26(3) -0.05(3) 0.15(3) 0.02(3)
C8A_5 0.36(5) 0.39(4) 0.35(4) -0.05(4) 0.16(4) 0.06(4)
C9A_5 0.38(4) 0.48(4) 0.49(4) -0.09(4) 0.12(4) 0.09(4)
O6A_5 0.34(5) 0.37(5) 0.40(5) -0.07(4) 0.14(4) 0.11(4)
O8A_5 0.43(5) 0.34(5) 0.35(5) -0.07(4) 0.13(4) 0.04(4)
O9A_5 0.43(5) 0.50(5) 0.49(6) -0.13(5) 0.08(5) 0.11(5)
C10A_5 0.37(4) 0.36(4) 0.35(4) -0.07(3) 0.13(3) 0.05(3)
C11A_5 0.37(4) 0.38(4) 0.37(4) -0.07(3) 0.12(3) 0.07(3)
C12A_5 0.34(3) 0.35(3) 0.33(3) -0.07(3) 0.13(3) 0.03(3)
O10A_5 0.39(5) 0.41(5) 0.35(5) -0.05(5) 0.17(4) 0.09(5)
O7A_5 0.30(4) 0.34(4) 0.18(3) -0.01(3) 0.14(3) 0.00(4)
O1B_5 0.24(3) 0.34(4) 0.47(4) -0.02(3) 0.14(3) -0.07(3)
O2B_5 0.33(3) 0.36(4) 0.50(4) 0.02(4) 0.12(4) -0.02(4)
C1B_5 0.20(3) 0.25(3) 0.33(3) 0.00(3) 0.10(3) -0.03(3)
C2B_5 0.34(3) 0.38(4) 0.54(4) 0.02(4) 0.16(4) -0.04(4)
C3B_5 0.34(3) 0.37(4) 0.52(4) 0.04(4) 0.11(4) -0.01(4)
O3B_5 0.18(3) 0.28(3) 0.35(3) -0.02(3) 0.12(2) -0.03(3)
O4B_5 0.25(3) 0.36(4) 0.42(4) -0.03(3) 0.10(3) -0.03(3)
C4B_5 0.23(3) 0.32(3) 0.40(3) -0.03(3) 0.12(3) -0.04(3)
C5B_5 0.22(3) 0.37(4) 0.41(4) -0.03(3) 0.12(3) -0.05(3)
C6B_5 0.38(4) 0.37(5) 0.55(5) 0.04(4) 0.07(4) 0.02(4)
O5B_5 0.43(6) 0.34(5) 0.58(6) 0.06(5) 0.09(6) 0.07(5)
C7B_5 0.31(3) 0.36(4) 0.50(4) 0.01(3) 0.15(3) -0.05(3)
C8B_5 0.21(4) 0.39(4) 0.38(4) -0.01(4) 0.12(3) -0.06(4)
C9B_5 0.21(3) 0.25(3) 0.28(3) 0.01(3) 0.09(3) -0.01(3)
O6B_5 0.26(4) 0.29(5) 0.48(5) -0.03(4) 0.11(4) -0.10(4)
O8B_5 0.22(4) 0.32(5) 0.41(5) -0.09(4) 0.09(4) -0.10(4)
O9B_5 0.26(4) 0.29(4) 0.26(4) 0.02(4) 0.07(3) 0.00(4)
C10B_5 0.23(3) 0.32(4) 0.42(4) -0.05(3) 0.11(3) -0.08(3)
C11B_5 0.24(3) 0.32(4) 0.42(4) -0.04(3) 0.10(3) -0.08(3)
C12B_5 0.24(3) 0.34(3) 0.43(4) -0.04(3) 0.12(3) -0.07(3)
O10B_5 0.22(4) 0.42(5) 0.34(5) -0.06(4) 0.11(4) -0.08(4)
O7B_5 0.37(5) 0.38(5) 0.57(6) 0.05(5) 0.17(5) -0.05(5)
O1C_5 0.20(2) 0.18(3) 0.25(3) 0.01(2) 0.07(2) 0.02(2)
O2C_5 0.20(3) 0.25(3) 0.32(3) -0.03(3) 0.04(3) 0.01(3)
C1C_5 0.26(3) 0.25(3) 0.21(2) 0.00(3) 0.12(2) -0.03(3)
C2C_5 0.23(3) 0.24(3) 0.27(3) 0.01(3) 0.06(3) 0.00(3)
C3C_5 0.18(3) 0.25(3) 0.35(3) -0.03(3) 0.07(3) 0.00(3)
O3C_5 0.20(3) 0.19(3) 0.18(2) 0.02(2) 0.07(2) -0.04(2)
O4C_5 0.18(2) 0.20(2) 0.158(19) 0.036(19) 0.072(18) -0.048(19)
C4C_5 0.21(2) 0.19(2) 0.18(2) 0.01(2) 0.09(2) -0.05(2)
C5C_5 0.187(15) 0.188(15) 0.183(15) 0.005(10) 0.066(10) -0.005(10)
C6C_5 0.18(3) 0.24(4) 0.38(4) -0.04(4) 0.05(3) 0.00(3)
O5C_5 0.22(3) 0.20(4) 0.42(5) -0.02(4) 0.03(4) -0.02(4)
C7C_5 0.21(2) 0.23(3) 0.28(3) 0.00(3) 0.06(2) 0.02(3)
C8C_5 0.19(3) 0.18(3) 0.17(3) -0.01(2) 0.06(2) 0.01(3)
C9C_5 0.28(3) 0.28(3) 0.19(3) 0.00(3) 0.15(2) -0.01(3)
O6C_5 0.33(4) 0.26(4) 0.22(4) -0.06(3) 0.07(3) -0.09(3)
O8C_5 0.21(3) 0.20(3) 0.19(3) 0.03(3) 0.10(3) 0.02(3)
O9C_5 0.32(4) 0.30(4) 0.19(3) -0.01(3) 0.16(3) 0.00(4)
C10C_5 0.20(2) 0.18(3) 0.19(2) 0.02(2) 0.10(2) 0.00(2)
C11C_5 0.24(3) 0.21(3) 0.20(3) -0.02(2) 0.10(2) -0.03(2)
C12C_5 0.20(2) 0.17(2) 0.21(2) 0.03(2) 0.08(2) 0.00(2)
O10C_5 0.25(3) 0.25(4) 0.11(2) 0.00(2) 0.09(2) 0.02(3)
O7C_5 0.25(4) 0.24(4) 0.19(3) 0.01(3) 0.02(3) 0.01(3)
O1_4 0.227(17) 0.261(19) 0.163(16) 0.023(16) 0.044(15) -0.004(17)
O2_4 0.205(16) 0.252(18) 0.142(14) 0.038(15) 0.040(14) 0.014(16)
C1_4 0.232(15) 0.242(15) 0.122(12) 0.031(13) 0.027(13) -0.042(14)
C2_4 0.186(17) 0.244(19) 0.132(16) 0.040(17) 0.023(16) 0.020(17)
C3_4 0.199(16) 0.259(18) 0.135(15) 0.043(15) 0.033(14) 0.023(16)
O3_4 0.221(16) 0.232(17) 0.108(13) 0.024(14) 0.044(13) -0.046(15)
O4_4 0.221(16) 0.249(18) 0.127(13) 0.051(15) 0.031(13) -0.036(16)
C4_4 0.221(17) 0.244(18) 0.125(14) 0.044(16) 0.042(15) -0.037(16)
C5_4 0.227(17) 0.261(18) 0.133(15) 0.045(16) 0.032(15) -0.016(16)
C6_4 0.200(18) 0.26(2) 0.143(17) 0.054(18) 0.023(16) 0.023(18)
O5_4 0.24(2) 0.27(3) 0.146(19) 0.06(2) -0.007(19) 0.02(2)
C7_4 0.205(18) 0.253(19) 0.148(16) 0.034(17) 0.050(16) 0.009(18)
C8_4 0.24(2) 0.27(2) 0.148(18) 0.044(19) 0.034(18) 0.00(2)
C9_4 0.238(18) 0.240(17) 0.128(15) 0.032(15) 0.025(15) -0.046(17)
O6_4 0.18(2) 0.26(3) 0.117(18) 0.00(2) 0.041(18) -0.03(2)
O7_4 0.18(2) 0.22(2) 0.15(2) 0.06(2) 0.031(18) -0.02(2)
O8_4 0.176(19) 0.24(2) 0.147(18) 0.036(19) 0.056(16) -0.055(19)
O9_4 0.21(2) 0.24(2) 0.128(17) 0.016(18) 0.023(18) -0.07(2)
C10_4 0.206(17) 0.248(19) 0.140(16) 0.031(16) 0.041(15) -0.045(16)
C11_4 0.208(17) 0.25(2) 0.137(16) 0.035(17) 0.034(16) -0.041(17)
C12_4 0.216(15) 0.255(17) 0.144(14) 0.036(14) 0.036(13) -0.022(15)
O10_4 0.26(3) 0.29(3) 0.17(2) 0.02(3) 0.07(2) 0.00(3)
O1A_4 0.223(15) 0.238(15) 0.136(12) 0.014(13) 0.040(13) 0.024(14)
O2A_4 0.231(16) 0.233(16) 0.154(14) 0.014(15) 0.022(14) 0.002(16)
C1A_4 0.188(14) 0.244(16) 0.124(13) 0.048(14) 0.033(13) 0.033(14)
C2A_4 0.218(17) 0.214(16) 0.141(15) 0.003(15) 0.025(15) -0.026(16)
C3A_4 0.234(17) 0.227(16) 0.147(15) 0.002(15) 0.019(15) -0.021(16)
O3A_4 0.184(15) 0.229(16) 0.127(13) 0.048(13) 0.048(12) 0.052(14)
O4A_4 0.211(17) 0.248(18) 0.150(15) 0.042(16) 0.045(14) 0.051(16)
C4A_4 0.199(17) 0.244(19) 0.134(16) 0.043(17) 0.053(15) 0.038(17)
C5A_4 0.222(17) 0.261(17) 0.131(14) 0.033(15) 0.047(15) 0.058(16)
C6A_4 0.24(2) 0.25(2) 0.16(2) -0.02(2) 0.009(19) -0.02(2)
O5A_4 0.27(3) 0.29(3) 0.20(2) -0.03(3) 0.01(2) 0.02(3)
C7A_4 0.219(16) 0.230(16) 0.135(14) 0.011(14) 0.027(14) 0.004(15)
C8A_4 0.244(19) 0.29(2) 0.142(17) 0.042(18) 0.041(17) 0.064(18)
C9A_4 0.190(17) 0.236(18) 0.125(15) 0.055(16) 0.019(15) 0.027(16)
O6A_4 0.18(2) 0.23(2) 0.116(17) 0.06(2) 0.042(17) 0.07(2)
O8A_4 0.23(2) 0.23(2) 0.154(19) 0.025(19) 0.045(18) 0.06(2)
O9A_4 0.166(19) 0.24(2) 0.128(17) 0.034(19) -0.004(16) 0.031(18)
C10A_4 0.211(16) 0.240(16) 0.133(14) 0.025(14) 0.046(14) 0.052(15)
C11A_4 0.206(17) 0.241(18) 0.135(16) 0.037(16) 0.052(15) 0.049(17)
C12A_4 0.212(15) 0.242(15) 0.130(13) 0.025(13) 0.045(13) 0.046(14)
O10A_4 0.29(3) 0.33(3) 0.17(2) 0.04(2) 0.06(2) 0.10(3)
O7A_4 0.21(3) 0.14(2) 0.15(2) 0.00(2) 0.01(2) 0.00(2)
O1B_4 0.224(18) 0.237(18) 0.107(13) 0.029(15) 0.047(14) -0.003(17)
O2B_4 0.247(17) 0.251(17) 0.129(13) 0.035(15) 0.013(15) -0.025(16)
C1B_4 0.243(15) 0.267(17) 0.144(13) 0.022(15) 0.052(14) 0.046(15)
C2B_4 0.237(18) 0.232(16) 0.125(14) 0.036(15) 0.024(15) -0.040(16)
C3B_4 0.246(18) 0.252(17) 0.120(14) 0.040(15) 0.012(15) -0.033(16)
O3B_4 0.233(16) 0.258(18) 0.138(13) 0.019(15) 0.055(13) 0.038(15)
O4B_4 0.245(18) 0.255(18) 0.144(14) 0.044(16) 0.037(16) 0.050(17)
C4B_4 0.228(17) 0.264(18) 0.142(14) 0.023(16) 0.057(15) 0.042(17)
C5B_4 0.257(18) 0.253(17) 0.155(15) 0.040(16) 0.033(15) 0.034(17)
C6B_4 0.25(2) 0.26(2) 0.122(17) 0.034(19) 0.010(18) -0.04(2)
O5B_4 0.28(3) 0.30(3) 0.13(2) 0.00(3) -0.02(2) -0.02(3)
C7B_4 0.233(18) 0.243(17) 0.123(14) 0.033(15) 0.026(15) -0.015(16)
C8B_4 0.26(2) 0.26(2) 0.16(2) 0.04(2) 0.04(2) 0.04(2)
C9B_4 0.243(16) 0.267(19) 0.134(15) 0.017(17) 0.053(16) 0.034(17)
O6B_4 0.16(2) 0.28(3) 0.110(17) 0.00(2) 0.082(17) 0.00(2)
O8B_4 0.23(2) 0.25(2) 0.110(16) 0.035(18) 0.032(18) -0.02(2)
O9B_4 0.21(2) 0.26(2) 0.124(17) 0.00(2) 0.060(17) 0.05(2)
C10B_4 0.245(18) 0.257(18) 0.135(15) 0.035(16) 0.055(15) 0.019(17)
C11B_4 0.236(17) 0.264(18) 0.140(15) 0.031(16) 0.051(16) 0.020(17)
C12B_4 0.246(15) 0.249(15) 0.131(12) 0.031(14) 0.040(13) 0.015(15)
O10B_4 0.29(3) 0.26(3) 0.16(2) 0.02(2) 0.02(2) 0.04(3)
O7B_4 0.22(2) 0.18(2) 0.106(16) 0.019(17) 0.064(18) -0.04(2)
O1C_4 0.208(14) 0.241(16) 0.146(13) 0.017(14) 0.039(13) -0.020(14)
O2C_4 0.231(17) 0.258(19) 0.139(15) 0.042(16) 0.038(15) 0.001(17)
C1C_4 0.225(16) 0.209(15) 0.140(14) 0.015(14) 0.017(14) -0.050(15)
C2C_4 0.245(16) 0.264(19) 0.141(15) 0.018(16) 0.052(16) 0.022(17)
C3C_4 0.244(15) 0.275(18) 0.147(14) 0.029(15) 0.032(15) 0.033(15)
O3C_4 0.226(15) 0.205(14) 0.140(12) 0.022(12) 0.015(13) -0.050(13)
O4C_4 0.231(16) 0.236(17) 0.140(14) 0.010(15) 0.040(14) -0.039(16)
C4C_4 0.215(15) 0.207(15) 0.134(13) 0.019(14) 0.022(13) -0.042(14)
C5C_4 0.218(15) 0.241(16) 0.134(14) 0.024(14) 0.046(14) -0.026(15)
C6C_4 0.262(19) 0.29(2) 0.158(18) 0.030(19) 0.037(19) 0.060(19)
O5C_4 0.31(3) 0.34(3) 0.22(3) 0.02(3) -0.01(2) 0.09(3)
C7C_4 0.227(16) 0.254(18) 0.144(14) 0.024(15) 0.034(15) -0.004(16)
C8C_4 0.217(18) 0.254(19) 0.144(17) 0.038(17) 0.046(17) -0.012(18)
C9C_4 0.225(17) 0.201(16) 0.138(15) 0.012(15) 0.020(15) -0.044(16)
O6C_4 0.20(2) 0.19(2) 0.129(19) 0.011(19) 0.010(18) -0.06(2)
O8C_4 0.20(2) 0.24(2) 0.15(2) 0.00(2) 0.03(2) -0.08(2)
O9C_4 0.25(2) 0.20(2) 0.18(2) 0.026(19) 0.01(2) -0.09(2)
C10C_4 0.208(15) 0.233(16) 0.133(14) 0.019(15) 0.036(14) -0.036(14)
C11C_4 0.209(15) 0.211(16) 0.131(14) 0.012(14) 0.026(14) -0.041(15)
C12C_4 0.211(14) 0.243(16) 0.136(14) 0.020(14) 0.038(14) -0.024(14)
O10C_4 0.24(3) 0.27(3) 0.19(3) 0.03(3) 0.02(2) -0.02(3)
O7C_4 0.23(2) 0.24(3) 0.15(2) 0.01(2) 0.05(2) 0.05(2)
O1_3 0.233(16) 0.246(16) 0.121(12) 0.025(13) 0.025(13) -0.006(15)
O2_3 0.253(19) 0.25(2) 0.155(16) 0.039(17) 0.045(16) 0.004(19)
C1_3 0.216(14) 0.250(16) 0.135(13) 0.037(13) 0.033(12) -0.037(14)
C2_3 0.246(18) 0.248(18) 0.126(15) 0.039(16) 0.047(15) -0.003(17)
C3_3 0.257(18) 0.253(18) 0.155(15) 0.039(16) 0.033(15) 0.035(17)
O3_3 0.228(16) 0.236(17) 0.126(13) 0.023(14) 0.024(13) -0.031(15)
O4_3 0.254(18) 0.260(18) 0.130(14) 0.042(15) 0.010(15) -0.033(17)
C4_3 0.242(17) 0.247(17) 0.125(14) 0.033(16) 0.033(15) -0.037(17)
C5_3 0.247(18) 0.252(17) 0.117(14) 0.039(15) 0.012(15) -0.032(16)
C6_3 0.27(2) 0.26(2) 0.163(18) 0.043(19) 0.042(19) 0.04(2)
O5_3 0.30(3) 0.31(3) 0.20(2) 0.06(3) 0.05(2) 0.04(3)
C7_3 0.244(18) 0.247(18) 0.128(14) 0.033(16) 0.041(15) -0.002(17)
C8_3 0.26(2) 0.26(2) 0.147(17) 0.039(18) 0.004(18) -0.03(2)
C9_3 0.209(17) 0.248(18) 0.144(15) 0.029(16) 0.030(15) -0.040(16)
O6_3 0.24(3) 0.27(2) 0.135(19) -0.02(2) 0.02(2) -0.05(2)
O7_3 0.27(3) 0.23(2) 0.112(17) 0.063(19) 0.03(2) 0.01(2)
O8_3 0.26(2) 0.22(2) 0.126(16) 0.006(17) 0.020(19) -0.05(2)
O9_3 0.198(19) 0.25(2) 0.141(18) 0.035(19) 0.037(17) -0.068(19)
C10_3 0.237(18) 0.234(17) 0.123(14) 0.038(15) 0.025(15) -0.056(16)
C11_3 0.239(17) 0.246(17) 0.130(15) 0.024(16) 0.029(15) -0.039(17)
C12_3 0.243(16) 0.243(15) 0.128(13) 0.036(14) 0.021(14) -0.033(14)
O10_3 0.30(3) 0.33(3) 0.20(3) 0.00(3) 0.02(3) -0.01(3)
O1A_3 0.227(15) 0.256(17) 0.144(13) 0.025(14) 0.039(13) 0.004(16)
O2A_3 0.218(16) 0.244(16) 0.137(14) 0.030(14) 0.041(14) -0.013(15)
C1A_3 0.247(16) 0.257(16) 0.139(13) 0.029(15) 0.055(14) 0.029(15)
C2A_3 0.216(16) 0.248(17) 0.140(15) 0.015(15) 0.035(15) -0.007(15)
C3A_3 0.217(15) 0.245(16) 0.133(13) 0.021(14) 0.047(14) -0.024(15)
O3A_3 0.237(16) 0.255(18) 0.133(13) 0.014(15) 0.067(14) 0.045(16)
O4A_3 0.238(16) 0.271(19) 0.145(14) 0.039(16) 0.041(15) 0.050(16)
C4A_3 0.240(17) 0.259(18) 0.149(15) 0.020(16) 0.058(16) 0.047(17)
C5A_3 0.249(16) 0.280(18) 0.150(15) 0.030(16) 0.037(15) 0.045(16)
C6A_3 0.224(18) 0.25(2) 0.148(17) 0.032(18) 0.051(18) -0.014(18)
O5A_3 0.22(2) 0.27(3) 0.113(19) 0.04(2) 0.085(18) 0.03(2)
C7A_3 0.221(16) 0.246(18) 0.147(15) 0.030(15) 0.039(15) -0.003(16)
C8A_3 0.27(2) 0.30(2) 0.17(2) 0.04(2) 0.02(2) 0.06(2)
C9A_3 0.247(18) 0.258(18) 0.137(15) 0.037(16) 0.056(15) 0.019(16)
O6A_3 0.21(2) 0.26(3) 0.128(18) -0.01(2) 0.058(18) 0.04(2)
O8A_3 0.25(2) 0.27(2) 0.158(18) 0.00(2) 0.069(18) 0.03(2)
O9A_3 0.26(2) 0.27(2) 0.139(17) 0.025(19) 0.068(19) 0.01(2)
C10A_3 0.244(16) 0.266(19) 0.136(15) 0.013(17) 0.056(15) 0.038(17)
C11A_3 0.241(16) 0.258(19) 0.137(15) 0.020(16) 0.052(15) 0.047(17)
C12A_3 0.245(14) 0.269(17) 0.146(13) 0.025(15) 0.045(14) 0.023(15)
O10A_3 0.30(3) 0.34(3) 0.19(2) 0.01(2) -0.03(2) 0.08(3)
O7A_3 0.20(2) 0.24(3) 0.13(2) 0.02(2) 0.044(19) 0.04(2)
O1B_3 0.209(16) 0.253(19) 0.156(15) 0.032(16) 0.027(14) -0.006(17)
O2B_3 0.231(18) 0.269(19) 0.150(16) 0.052(16) 0.018(15) -0.003(17)
C1B_3 0.211(15) 0.249(16) 0.126(13) 0.031(14) 0.049(13) 0.055(14)
C2B_3 0.215(17) 0.253(18) 0.155(16) 0.027(16) 0.038(15) -0.038(16)
C3B_3 0.227(17) 0.264(18) 0.134(15) 0.045(16) 0.027(15) -0.012(17)
O3B_3 0.189(14) 0.231(15) 0.123(11) 0.038(12) 0.044(12) 0.051(13)
O4B_3 0.180(14) 0.245(17) 0.127(13) 0.046(14) 0.036(12) 0.017(15)
C4B_3 0.193(15) 0.238(17) 0.131(14) 0.046(14) 0.048(13) 0.041(15)
C5B_3 0.195(16) 0.261(18) 0.128(15) 0.042(16) 0.023(14) 0.023(16)
C6B_3 0.25(2) 0.27(2) 0.138(17) 0.059(18) 0.036(17) -0.021(19)
O5B_3 0.28(3) 0.30(3) 0.20(3) 0.07(3) -0.01(3) -0.02(3)
C7B_3 0.225(17) 0.262(19) 0.151(16) 0.042(16) 0.029(15) -0.013(16)
C8B_3 0.213(18) 0.27(2) 0.151(17) 0.051(18) 0.013(16) 0.016(18)
C9B_3 0.213(17) 0.240(17) 0.132(15) 0.020(15) 0.038(15) 0.051(16)
O6B_3 0.16(2) 0.24(3) 0.155(19) 0.05(2) 0.023(18) 0.04(2)
O8B_3 0.174(19) 0.22(2) 0.140(17) 0.052(18) -0.007(16) 0.015(18)
O9B_3 0.202(19) 0.23(2) 0.128(16) 0.036(16) 0.033(16) 0.053(18)
C10B_3 0.188(16) 0.238(17) 0.128(14) 0.052(15) 0.021(14) 0.031(15)
C11B_3 0.189(16) 0.239(18) 0.128(15) 0.044(15) 0.031(14) 0.035(16)
C12B_3 0.195(15) 0.247(17) 0.131(14) 0.042(15) 0.020(13) 0.017(15)
O10B_3 0.22(2) 0.29(3) 0.14(2) 0.05(2) 0.00(2) 0.00(2)
O7B_3 0.20(2) 0.23(3) 0.17(2) 0.03(2) 0.033(19) -0.07(2)
O1C_3 0.204(15) 0.208(14) 0.123(12) 0.002(12) 0.035(12) 0.004(14)
O2C_3 0.218(15) 0.240(16) 0.128(13) 0.031(14) 0.042(13) 0.033(14)
C1C_3 0.214(14) 0.231(15) 0.122(13) 0.016(13) 0.040(13) -0.031(14)
C2C_3 0.203(16) 0.227(16) 0.127(14) 0.012(14) 0.045(13) 0.040(15)
C3C_3 0.221(16) 0.256(17) 0.123(14) 0.031(15) 0.043(15) 0.050(16)
O3C_3 0.191(14) 0.216(15) 0.115(12) 0.030(12) 0.051(12) -0.043(13)
O4C_3 0.212(17) 0.202(16) 0.123(14) 0.026(14) 0.000(14) -0.046(15)
C4C_3 0.204(16) 0.210(17) 0.140(14) 0.015(15) 0.018(15) -0.053(15)
C5C_3 0.228(17) 0.222(16) 0.140(15) 0.011(15) 0.018(15) -0.032(16)
C6C_3 0.24(2) 0.29(2) 0.138(19) 0.026(19) 0.043(18) 0.08(2)
O5C_3 0.29(3) 0.34(3) 0.14(2) 0.06(2) 0.05(2) 0.09(2)
C7C_3 0.220(16) 0.230(16) 0.136(14) 0.008(14) 0.031(14) 0.005(15)
C8C_3 0.242(19) 0.250(19) 0.165(17) -0.010(18) 0.009(17) -0.008(18)
C9C_3 0.203(15) 0.241(17) 0.127(15) 0.020(15) 0.044(15) -0.033(15)
O6C_3 0.18(2) 0.150(19) 0.118(17) 0.019(16) 0.026(16) -0.039(18)
O8C_3 0.21(2) 0.19(2) 0.141(18) 0.021(17) 0.002(17) -0.102(18)
O9C_3 0.191(18) 0.23(2) 0.130(17) -0.006(18) 0.069(15) -0.060(18)
C10C_3 0.224(17) 0.198(16) 0.137(15) 0.026(15) 0.014(15) -0.060(16)
C11C_3 0.218(16) 0.198(15) 0.140(14) 0.019(14) 0.009(14) -0.056(15)
C12C_3 0.225(16) 0.209(15) 0.134(14) 0.013(13) 0.015(14) -0.036(14)
O10C_3 0.29(3) 0.27(3) 0.20(3) -0.04(3) 0.01(3) 0.03(3)
O7C_3 0.156(13) 0.151(13) 0.152(13) -0.001(9) 0.037(9) 0.014(10)

loop_
_atom_type_symbol
_atom_type_description
_atom_type_scat_dispersion_real
_atom_type_scat_dispersion_imag
_atom_type_scat_source
C C 0.0137 0.0067 'International Tables Vol C Tables 4.2.6.8 and 6.1.1.4'
Mo Mo -0.2130 2.1496 'International Tables Vol C Tables 4.2.6.8 and 6.1.1.4'
O O 0.0389 0.0241 'International Tables Vol C Tables 4.2.6.8 and 6.1.1.4'
Al Al 0.1771 0.1873 'International Tables Vol C Tables 4.2.6.8 and 6.1.1.4'
I I 0.0030 5.4350 'International Tables Vol C Tables 4.2.6.8 and 6.1.1.4'
N N 0.0241 0.0134 'International Tables Vol C Tables 4.2.6.8 and 6.1.1.4'
H H 0.0000 0.0000 'International Tables Vol C Tables 4.2.6.8 and 6.1.1.4'

loop_
_geom_angle_atom_site_label_1
_geom_angle_atom_site_label_2
_geom_angle_atom_site_label_3
_geom_angle
_geom_angle_site_symmetry_1
_geom_angle_site_symmetry_3
_geom_angle_publ_flag
O11 Mo1 O10 110.3 . . ?
O11 Mo1 O7 92.6 . . ?
O10 Mo1 O7 101.3 . . ?
O11 Mo1 O8 136.7 . . ?
O10 Mo1 O8 103.6 . . ?
O7 Mo1 O8 106.6 . . ?
O11 Mo1 O2_2 75.6 . . ?
O10 Mo1 O2_2 97.9 . . ?
O7 Mo1 O2_2 160.1 . . ?
O8 Mo1 O2_2 73.6 . . ?
O11 Mo1 O2_1 75.4 . . ?
O10 Mo1 O2_1 160.4 . . ?
O7 Mo1 O2_1 97.0 . . ?
O8 Mo1 O2_1 64.2 . . ?
O2_2 Mo1 O2_1 64.7 . . ?
O3 Mo2 O17 104.4 . . ?
O3 Mo2 O19 101.7 . . ?
O17 Mo2 O19 103.2 . . ?
O3 Mo2 O15 96.1 . . ?
O17 Mo2 O15 99.7 . . ?
O19 Mo2 O15 146.3 . . ?
O3 Mo2 O3_1 157.4 . . ?
O17 Mo2 O3_1 98.2 . . ?
O19 Mo2 O3_1 74.1 . . ?
O15 Mo2 O3_1 78.4 . . ?
O3 Mo2 O1_2 91.8 . . ?
O17 Mo2 O1_2 161.1 . . ?
O19 Mo2 O1_2 82.7 . . ?
O15 Mo2 O1_2 68.3 . . ?
O3_1 Mo2 O1_2 65.8 . . ?
O13 Mo3 O12 109.5 . . ?
O13 Mo3 O14 107.4 . . ?
O12 Mo3 O14 100.0 . . ?
O13 Mo3 O11 92.2 . . ?
O12 Mo3 O11 102.4 . . ?
O14 Mo3 O11 143.1 . . ?
O13 Mo3 O1_1 154.2 . . ?
O12 Mo3 O1_1 95.8 . . ?
O14 Mo3 O1_1 71.4 . . ?
O11 Mo3 O1_1 77.6 . . ?
O13 Mo3 O2_2 87.5 . . ?
O12 Mo3 O2_2 160.9 . . ?
O14 Mo3 O2_2 82.2 . . ?
O11 Mo3 O2_2 67.3 . . ?
O1_1 Mo3 O2_2 66.7 . . ?
O5 Mo4 O18 112.6 . . ?
O5 Mo4 O19 104.6 . . ?
O18 Mo4 O19 92.3 . . ?
O5 Mo4 O6 99.5 . . ?
O18 Mo4 O6 101.9 . . ?
O19 Mo4 O6 144.7 . . ?
O5 Mo4 O3_2 89.4 . . ?
O18 Mo4 O3_2 157.7 . . ?
O19 Mo4 O3_2 85.5 . . ?
O6 Mo4 O3_2 69.2 . . ?
O5 Mo4 O3_1 156.5 . . ?
O18 Mo4 O3_1 90.7 . . ?
O19 Mo4 O3_1 70.3 . . ?
O6 Mo4 O3_1 77.3 . . ?
O3_2 Mo4 O3_1 67.6 . . ?
O1 Mo7 O15 105.2 . . ?
O1 Mo7 O2 108.2 . . ?
O15 Mo7 O2 103.4 . . ?
O1 Mo7 O14 93.9 . . ?
O15 Mo7 O14 145.2 . . ?
O2 Mo7 O14 97.6 . . ?
O1 Mo7 O1_2 160.9 . . ?
O15 Mo7 O1_2 70.0 . . ?
O2 Mo7 O1_2 90.8 . . ?
O14 Mo7 O1_2 82.4 . . ?
O1 Mo7 O1_1 94.6 . . ?
O15 Mo7 O1_1 80.9 . . ?
O2 Mo7 O1_1 154.4 . . ?
O14 Mo7 O1_1 68.6 . . ?
O1_2 Mo7 O1_1 66.6 . . ?
O4 Mo8 O8 100.0 . . ?
O4 Mo8 O9 111.2 . . ?
O8 Mo8 O9 106.1 . . ?
O4 Mo8 O6 106.7 . . ?
O8 Mo8 O6 139.0 . . ?
O9 Mo8 O6 92.8 . . ?
O4 Mo8 O2_1 158.0 . . ?
O8 Mo8 O2_1 68.4 . . ?
O9 Mo8 O2_1 90.3 . . ?
O6 Mo8 O2_1 75.5 . . ?
O4 Mo8 O3_2 93.5 . . ?
O8 Mo8 O3_2 76.8 . . ?
O9 Mo8 O3_2 153.7 . . ?
O6 Mo8 O3_2 71.0 . . ?
O2_1 Mo8 O3_2 66.1 . . ?
Mo8 O6 Mo4 120.2 . . ?
Mo8 O8 Mo1 127.9 . . ?
Mo1 O11 Mo3 121.1 . . ?
Mo7 O14 Mo3 124.4 . . ?
Mo7 O15 Mo2 127.0 . . ?
Mo2 O19 Mo4 124.5 . . ?
O1_1 Al1 O3_1 92.7 . . ?
O1_1 Al1 O1_2 92.2 . . ?
O3_1 Al1 O1_2 87.9 . . ?
O1_1 Al1 O2_1 90.7 . . ?
O3_1 Al1 O2_1 90.2 . . ?
O1_2 Al1 O2_1 176.7 . . ?
O1_1 Al1 O2_2 89.2 . . ?
O3_1 Al1 O2_2 176.8 . . ?
O1_2 Al1 O2_2 94.6 . . ?
O2_1 Al1 O2_2 87.1 . . ?
O1_1 Al1 O3_2 176.2 . . ?
O3_1 Al1 O3_2 88.0 . . ?
O1_2 Al1 O3_2 91.5 . . ?
O2_1 Al1 O3_2 85.6 . . ?
O2_2 Al1 O3_2 89.9 . . ?
O1_1 C1_1 C4_1 110.7 . . ?
O2_1 C2_1 C4_1 112.5 . . ?
O3_1 C3_1 C4_1 110.3 . . ?
C2_1 C4_1 C3_1 110.0 . . ?
C2_1 C4_1 C1_1 110.1 . . ?
C3_1 C4_1 C1_1 109.4 . . ?
C2_1 C4_1 C5_1 109.8 . . ?
C3_1 C4_1 C5_1 108.5 . . ?
C1_1 C4_1 C5_1 108.9 . . ?
C2_1 C4_1 C5A_1 122.3 . . ?
C3_1 C4_1 C5A_1 99.1 . . ?
C1_1 C4_1 C5A_1 105.0 . . ?
C2_1 C4_1 C5B_1 96.9 . . ?
C3_1 C4_1 C5B_1 106.0 . . ?
C1_1 C4_1 C5B_1 123.5 . . ?
C6_1 C5_1 C10_1 120.0 . . ?
C6_1 C5_1 C4_1 120.0 . . ?
C10_1 C5_1 C4_1 120.0 . . ?
C7_1 C6_1 C5_1 120.0 . . ?
C6_1 C7_1 C8_1 120.0 . . ?
C9_1 C8_1 C7_1 120.0 . . ?
C9_1 C8_1 I1_1 119.8 . . ?
C7_1 C8_1 I1_1 119.9 . . ?
C8_1 C9_1 C10_1 120.0 . . ?
C9_1 C10_1 C5_1 120.0 . . ?
C1_1 O1_1 Al1 123.0 . . ?
C1_1 O1_1 Mo3 114.4 . . ?
Al1 O1_1 Mo3 105.3 . . ?
C1_1 O1_1 Mo7 117.6 . . ?
Al1 O1_1 Mo7 100.3 . . ?
Mo3 O1_1 Mo7 91.0 . . ?
C2_1 O2_1 Al1 120.4 . . ?
C2_1 O2_1 Mo8 114.9 . . ?
Al1 O2_1 Mo8 105.5 . . ?
C2_1 O2_1 Mo1 119.4 . . ?
Al1 O2_1 Mo1 103.2 . . ?
Mo8 O2_1 Mo1 88.2 . . ?
C3_1 O3_1 Al1 122.2 . . ?
C3_1 O3_1 Mo2 113.0 . . ?
Al1 O3_1 Mo2 103.5 . . ?
C3_1 O3_1 Mo4 122.4 . . ?
Al1 O3_1 Mo4 101.9 . . ?
Mo2 O3_1 Mo4 87.3 . . ?
C6A_1 C5A_1 C10A_1 120.0 . . ?
C6A_1 C5A_1 C4_1 120.6 . . ?
C10A_1 C5A_1 C4_1 119.4 . . ?
C7A_1 C6A_1 C5A_1 120.0 . . ?
C6A_1 C7A_1 C8A_1 120.0 . . ?
C9A_1 C8A_1 C7A_1 120.0 . . ?
C9A_1 C8A_1 I1A_1 119.7 . . ?
C7A_1 C8A_1 I1A_1 119.9 . . ?
C8A_1 C9A_1 C10A_1 120.0 . . ?
C9A_1 C10A_1 C5A_1 120.0 . . ?
C6B_1 C5B_1 C10B_1 120.0 . . ?
C6B_1 C5B_1 C4_1 120.4 . . ?
C10B_1 C5B_1 C4_1 119.5 . . ?
C7B_1 C6B_1 C5B_1 120.0 . . ?
C8B_1 C7B_1 C6B_1 120.0 . . ?
C7B_1 C8B_1 C9B_1 120.0 . . ?
C7B_1 C8B_1 I1B_1 120.2 . . ?
C9B_1 C8B_1 I1B_1 119.8 . . ?
C10B_1 C9B_1 C8B_1 120.0 . . ?
C9B_1 C10B_1 C5B_1 120.0 . . ?
C4_2 N1_2 C5_2 120.4 . . ?
C1_2 O1_2 Al1 120.2 . . ?
C1_2 O1_2 Mo2 123.9 . . ?
Al1 O1_2 Mo2 102.8 . . ?
C1_2 O1_2 Mo7 114.2 . . ?
Al1 O1_2 Mo7 100.9 . . ?
Mo2 O1_2 Mo7 88.5 . . ?
C2_2 O2_2 Al1 121.2 . . ?
C2_2 O2_2 Mo1 114.4 . . ?
Al1 O2_2 Mo1 104.8 . . ?
C2_2 O2_2 Mo3 124.8 . . ?
Al1 O2_2 Mo3 98.8 . . ?
Mo1 O2_2 Mo3 86.3 . . ?
C3_2 O3_2 Al1 120.6 . . ?
C3_2 O3_2 Mo4 111.7 . . ?
Al1 O3_2 Mo4 102.4 . . ?
C3_2 O3_2 Mo8 122.5 . . ?
Al1 O3_2 Mo8 102.7 . . ?
Mo4 O3_2 Mo8 91.7 . . ?
C7_2 O5_2 C6_2 119.7 . . ?
O1_2 C1_2 C4_2 107.4 . . ?
O2_2 C2_2 C4_2 106.8 . . ?
O3_2 C3_2 C4_2 104.8 . . ?
N1_2 C4_2 C1_2 107.9 . . ?
N1_2 C4_2 C3_2 108.3 . . ?
C1_2 C4_2 C3_2 114.2 . . ?
N1_2 C4_2 C2_2 96.3 . . ?
C1_2 C4_2 C2_2 114.2 . . ?
C3_2 C4_2 C2_2 114.1 . . ?
O4_2 C5_2 N1_2 125.3 . . ?
O4_2 C5_2 C6_2 121.4 . . ?
N1_2 C5_2 C6_2 110.2 . . ?
O5_2 C6_2 C5_2 111.5 . . ?
C12_2 C7_2 C8_2 120.0 . . ?
C12_2 C7_2 O5_2 120.2 . . ?
C8_2 C7_2 O5_2 119.8 . . ?
C9_2 C8_2 C7_2 120.0 . . ?
C10_2 C9_2 C8_2 120.0 . . ?
C22_2 C10_2 C9_2 118.6 . . ?
C22_2 C10_2 C11_2 121.4 . . ?
C9_2 C10_2 C11_2 120.0 . . ?
C12_2 C11_2 C10_2 120.0 . . ?
C12_2 C11_2 C16_2 120.8 . . ?
C10_2 C11_2 C16_2 119.2 . . ?
C7_2 C12_2 C11_2 120.0 . . ?
C7_2 C12_2 C13_2 121.7 . . ?
C11_2 C12_2 C13_2 118.4 . . ?
C12_2 C13_2 C14_2 121.1 . . ?
C15_2 C14_2 C13_2 120.3 . . ?
C14_2 C15_2 C20_2 121.0 . . ?
C14_2 C15_2 C16_2 119.0 . . ?
C20_2 C15_2 C16_2 120.0 . . ?
C17_2 C16_2 C15_2 120.0 . . ?
C17_2 C16_2 C11_2 119.5 . . ?
C15_2 C16_2 C11_2 120.5 . . ?
C18_2 C17_2 C16_2 120.0 . . ?
C18_2 C17_2 C21_2 118.7 . . ?
C16_2 C17_2 C21_2 121.3 . . ?
C17_2 C18_2 C19_2 120.0 . . ?
C20_2 C19_2 C18_2 120.0 . . ?
C15_2 C20_2 C19_2 120.0 . . ?
C17_2 C21_2 C22_2 118.9 . . ?
C10_2 C22_2 C21_2 119.8 . . ?
C7_5 O1_5 C12_5 120.4 . . ?
C3_5 O2_5 C7_5 117.5 . . ?
O3_5 C1_5 C3B_5 111.9 . . ?
O3_5 C1_5 C9_5 98.8 . . ?
C3B_5 C1_5 C9_5 112.2 . . ?
C9A_5 C2_5 O7_5 118.5 . . ?
C9A_5 C2_5 C7_5 132.3 . . ?
O7_5 C2_5 C7_5 96.3 . . ?
C6_5 C3_5 C1A_5 119.5 . . ?
C6_5 C3_5 O2_5 100.4 . . ?
C1A_5 C3_5 O2_5 101.1 . . ?
C1_5 O3_5 C4_5 116.9 . . ?
C5_5 O4_5 C4_5 107.9 . . ?
C11_5 C4_5 O4_5 118.8 . . ?
C11_5 C4_5 O3_5 101.2 . . ?
O4_5 C4_5 O3_5 91.6 . . ?
C12_5 C5_5 O4_5 112.4 . . ?
C12_5 C5_5 C8_5 124.1 . . ?
O4_5 C5_5 C8_5 99.7 . . ?
C3_5 C6_5 O5_5 113.4 . . ?
O1_5 C7_5 C2_5 94.5 . . ?
O1_5 C7_5 O2_5 96.5 . . ?
C2_5 C7_5 O2_5 95.0 . . ?
O10_5 C8_5 C5_5 115.3 . . ?
O9_5 C9_5 C2B_5 108.9 . . ?
O9_5 C9_5 C1_5 108.0 . . ?
C2B_5 C9_5 C1_5 93.3 . . ?
C12_5 C10_5 O8_5 124.2 . . ?
C12_5 C10_5 C11_5 112.6 . . ?
O8_5 C10_5 C11_5 112.3 . . ?
C4_5 C11_5 O6_5 116.1 . . ?
C4_5 C11_5 C10_5 119.7 . . ?
O6_5 C11_5 C10_5 116.5 . . ?
C10_5 C12_5 C5_5 124.8 . . ?
C10_5 C12_5 O1_5 110.3 . . ?
C5_5 C12_5 O1_5 110.9 . . ?
C12A_5 O1A_5 C7A_5 138.5 . . ?
C7A_5 O2A_5 C3A_5 116.4 . . ?
O3A_5 C1A_5 C3_5 105.9 . . ?
O3A_5 C1A_5 C9A_5 107.7 . . ?
C3_5 C1A_5 C9A_5 113.0 . . ?
C7A_5 C2A_5 O7A_5 111.2 . . ?
C7A_5 C2A_5 C9C_5 128.3 . . ?
O7A_5 C2A_5 C9C_5 109.5 . . ?
C6A_5 C3A_5 O2A_5 107.7 . . ?
C6A_5 C3A_5 C1C_5 114.0 . . ?
O2A_5 C3A_5 C1C_5 107.9 . . ?
C1A_5 O3A_5 C4A_5 123.6 . . ?
C5A_5 O4A_5 C4A_5 109.4 . . ?
C11A_5 C4A_5 O4A_5 118.9 . . ?
C11A_5 C4A_5 O3A_5 97.4 . . ?
O4A_5 C4A_5 O3A_5 91.0 . . ?
C12A_5 C5A_5 O4A_5 125.2 . . ?
C12A_5 C5A_5 C8A_5 129.8 . . ?
O4A_5 C5A_5 C8A_5 98.9 . . ?
C3A_5 C6A_5 O5A_5 122.1 . . ?
C2A_5 C7A_5 O1A_5 107.6 . . ?
C2A_5 C7A_5 O2A_5 110.2 . . ?
O1A_5 C7A_5 O2A_5 103.3 . . ?
O10A_5 C8A_5 C5A_5 114.9 . . ?
C2_5 C9A_5 O9A_5 109.8 . . ?
C2_5 C9A_5 C1A_5 101.4 . . ?
O9A_5 C9A_5 C1A_5 113.7 . . ?
C12A_5 C10A_5 O8A_5 123.8 . . ?
C12A_5 C10A_5 C11A_5 110.5 . . ?
O8A_5 C10A_5 C11A_5 111.0 . . ?
C4A_5 C11A_5 O6A_5 120.7 . . ?
C4A_5 C11A_5 C10A_5 124.9 . . ?
O6A_5 C11A_5 C10A_5 114.3 . . ?
C10A_5 C12A_5 C5A_5 128.7 . . ?
C10A_5 C12A_5 O1A_5 115.9 . . ?
C5A_5 C12A_5 O1A_5 115.3 . . ?
C12B_5 O1B_5 C7B_5 140.2 . . ?
C7B_5 O2B_5 C3B_5 107.2 . . ?
O3B_5 C1B_5 C9B_5 103.9 . . ?
O3B_5 C1B_5 C3C_5 105.5 . . ?
C9B_5 C1B_5 C3C_5 111.8 . . ?
C7B_5 C2B_5 O7B_5 107.2 . . ?
C7B_5 C2B_5 C9_5 121.2 . . ?
O7B_5 C2B_5 C9_5 106.8 . . ?
C6B_5 C3B_5 C1_5 120.4 . . ?
C6B_5 C3B_5 O2B_5 99.6 . . ?
C1_5 C3B_5 O2B_5 107.5 . . ?
C1B_5 O3B_5 C4B_5 122.9 . . ?
C5B_5 O4B_5 C4B_5 109.1 . . ?
C11B_5 C4B_5 O4B_5 116.9 . . ?
C11B_5 C4B_5 O3B_5 95.6 . . ?
O4B_5 C4B_5 O3B_5 93.0 . . ?
C12B_5 C5B_5 O4B_5 120.1 . . ?
C12B_5 C5B_5 C8B_5 121.5 . . ?
O4B_5 C5B_5 C8B_5 101.8 . . ?
C3B_5 C6B_5 O5B_5 119.2 . . ?
C2B_5 C7B_5 O1B_5 112.6 . . ?
C2B_5 C7B_5 O2B_5 115.7 . . ?
O1B_5 C7B_5 O2B_5 108.7 . . ?
O10B_5 C8B_5 C5B_5 118.6 . . ?
O9B_5 C9B_5 C2C_5 114.3 . . ?
O9B_5 C9B_5 C1B_5 113.6 . . ?
C2C_5 C9B_5 C1B_5 109.1 . . ?
C12B_5 C10B_5 O8B_5 121.1 . . ?
C12B_5 C10B_5 C11B_5 110.6 . . ?
O8B_5 C10B_5 C11B_5 113.3 . . ?
O6B_5 C11B_5 C4B_5 115.4 . . ?
O6B_5 C11B_5 C10B_5 115.1 . . ?
C4B_5 C11B_5 C10B_5 124.9 . . ?
C10B_5 C12B_5 O1B_5 114.3 . . ?
C10B_5 C12B_5 C5B_5 121.2 . . ?
O1B_5 C12B_5 C5B_5 115.6 . . ?
C7C_5 O1C_5 C12C_5 128.8 . . ?
C7C_5 O2C_5 C3C_5 113.4 . . ?
O3C_5 C1C_5 C9C_5 106.1 . . ?
O3C_5 C1C_5 C3A_5 104.1 . . ?
C9C_5 C1C_5 C3A_5 111.8 . . ?
C9B_5 C2C_5 O7C_5 121.1 . . ?
C9B_5 C2C_5 C7C_5 124.5 . . ?
O7C_5 C2C_5 C7C_5 105.3 . . ?
C6C_5 C3C_5 C1B_5 114.6 . . ?
C6C_5 C3C_5 O2C_5 99.8 . . ?
C1B_5 C3C_5 O2C_5 104.4 . . ?
C1C_5 O3C_5 C4C_5 121.6 . . ?
C5C_5 O4C_5 C4C_5 111.4 . . ?
C11C_5 C4C_5 O4C_5 116.0 . . ?
C11C_5 C4C_5 O3C_5 101.5 . . ?
O4C_5 C4C_5 O3C_5 95.1 . . ?
C12C_5 C5C_5 O4C_5 113.0 . . ?
C12C_5 C5C_5 C8C_5 125.7 . . ?
O4C_5 C5C_5 C8C_5 96.4 . . ?
C3C_5 C6C_5 O5C_5 122.3 . . ?
O1C_5 C7C_5 O2C_5 110.1 . . ?
O1C_5 C7C_5 C2C_5 107.2 . . ?
O2C_5 C7C_5 C2C_5 105.2 . . ?
O10C_5 C8C_5 C5C_5 101.3 . . ?
O9C_5 C9C_5 C2A_5 119.2 . . ?
O9C_5 C9C_5 C1C_5 110.9 . . ?
C2A_5 C9C_5 C1C_5 103.6 . . ?
C12C_5 C10C_5 O8C_5 124.2 . . ?
C12C_5 C10C_5 C11C_5 110.9 . . ?
O8C_5 C10C_5 C11C_5 111.2 . . ?
C4C_5 C11C_5 O6C_5 116.0 . . ?
C4C_5 C11C_5 C10C_5 124.4 . . ?
O6C_5 C11C_5 C10C_5 114.9 . . ?
C5C_5 C12C_5 C10C_5 122.8 . . ?
C5C_5 C12C_5 O1C_5 112.9 . . ?
C10C_5 C12C_5 O1C_5 109.0 . . ?
C7_4 O1_4 C12_4 119.3 . . ?
C3_4 O2_4 C7_4 120.2 . . ?
O3_4 C1_4 C3B_4 111.5 . . ?
O3_4 C1_4 C9_4 98.8 . . ?
C3B_4 C1_4 C9_4 114.5 . . ?
C9A_4 C2_4 O7_4 118.2 . . ?
C9A_4 C2_4 C7_4 133.5 . . ?
O7_4 C2_4 C7_4 96.5 . . ?
C6_4 C3_4 C1A_4 117.8 . . ?
C6_4 C3_4 O2_4 101.0 . . ?
C1A_4 C3_4 O2_4 102.0 . . ?
C1_4 O3_4 C4_4 115.2 . . ?
C5_4 O4_4 C4_4 110.9 . . ?
C11_4 C4_4 O4_4 120.9 . . ?
C11_4 C4_4 O3_4 101.0 . . ?
O4_4 C4_4 O3_4 93.0 . . ?
C12_4 C5_4 O4_4 115.5 . . ?
C12_4 C5_4 C8_4 122.9 . . ?
O4_4 C5_4 C8_4 99.8 . . ?
C3_4 C6_4 O5_4 113.9 . . ?
O1_4 C7_4 C2_4 95.3 . . ?
O1_4 C7_4 O2_4 96.3 . . ?
C2_4 C7_4 O2_4 96.9 . . ?
O10_4 C8_4 C5_4 114.6 . . ?
O9_4 C9_4 C2B_4 108.3 . . ?
O9_4 C9_4 C1_4 108.6 . . ?
C2B_4 C9_4 C1_4 93.5 . . ?
C12_4 C10_4 O8_4 124.1 . . ?
C12_4 C10_4 C11_4 112.2 . . ?
O8_4 C10_4 C11_4 112.8 . . ?
C4_4 C11_4 O6_4 115.2 . . ?
C4_4 C11_4 C10_4 118.7 . . ?
O6_4 C11_4 C10_4 116.7 . . ?
C10_4 C12_4 C5_4 127.1 . . ?
C10_4 C12_4 O1_4 109.3 . . ?
C5_4 C12_4 O1_4 111.3 . . ?
C7A_4 O1A_4 C12A_4 137.5 . . ?
C7A_4 O2A_4 C3A_4 115.6 . . ?
O3A_4 C1A_4 C3_4 105.3 . . ?
O3A_4 C1A_4 C9A_4 107.9 . . ?
C3_4 C1A_4 C9A_4 115.2 . . ?
C7A_4 C2A_4 C9C_4 129.8 . . ?
C7A_4 C2A_4 O7A_4 111.0 . . ?
C9C_4 C2A_4 O7A_4 109.6 . . ?
C6A_4 C3A_4 O2A_4 110.1 . . ?
C6A_4 C3A_4 C1C_4 117.3 . . ?
O2A_4 C3A_4 C1C_4 106.8 . . ?
C1A_4 O3A_4 C4A_4 122.8 . . ?
C5A_4 O4A_4 C4A_4 108.9 . . ?
C11A_4 C4A_4 O4A_4 119.4 . . ?
C11A_4 C4A_4 O3A_4 97.1 . . ?
O4A_4 C4A_4 O3A_4 90.5 . . ?
C12A_4 C5A_4 O4A_4 125.1 . . ?
C12A_4 C5A_4 C8A_4 129.0 . . ?
O4A_4 C5A_4 C8A_4 98.8 . . ?
C3A_4 C6A_4 O5A_4 125.4 . . ?
C2A_4 C7A_4 O1A_4 107.9 . . ?
C2A_4 C7A_4 O2A_4 111.2 . . ?
O1A_4 C7A_4 O2A_4 103.1 . . ?
O10A_4 C8A_4 C5A_4 115.6 . . ?
C2_4 C9A_4 O9A_4 109.5 . . ?
C2_4 C9A_4 C1A_4 102.5 . . ?
O9A_4 C9A_4 C1A_4 112.7 . . ?
C12A_4 C10A_4 O8A_4 123.6 . . ?
C12A_4 C10A_4 C11A_4 110.4 . . ?
O8A_4 C10A_4 C11A_4 110.5 . . ?
C4A_4 C11A_4 O6A_4 120.3 . . ?
C4A_4 C11A_4 C10A_4 124.1 . . ?
O6A_4 C11A_4 C10A_4 114.4 . . ?
C10A_4 C12A_4 C5A_4 128.4 . . ?
C10A_4 C12A_4 O1A_4 115.9 . . ?
C5A_4 C12A_4 O1A_4 113.6 . . ?
C12B_4 O1B_4 C7B_4 136.8 . . ?
C7B_4 O2B_4 C3B_4 109.7 . . ?
O3B_4 C1B_4 C9B_4 104.0 . . ?
O3B_4 C1B_4 C3C_4 105.5 . . ?
C9B_4 C1B_4 C3C_4 112.1 . . ?
C7B_4 C2B_4 O7B_4 108.5 . . ?
C7B_4 C2B_4 C9_4 120.9 . . ?
O7B_4 C2B_4 C9_4 107.3 . . ?
C6B_4 C3B_4 C1_4 117.0 . . ?
C6B_4 C3B_4 O2B_4 98.5 . . ?
C1_4 C3B_4 O2B_4 108.6 . . ?
C1B_4 O3B_4 C4B_4 122.3 . . ?
C5B_4 O4B_4 C4B_4 110.0 . . ?
C11B_4 C4B_4 O4B_4 117.4 . . ?
C11B_4 C4B_4 O3B_4 95.6 . . ?
O4B_4 C4B_4 O3B_4 93.6 . . ?
C12B_4 C5B_4 O4B_4 122.8 . . ?
C12B_4 C5B_4 C8B_4 121.4 . . ?
O4B_4 C5B_4 C8B_4 103.0 . . ?
C3B_4 C6B_4 O5B_4 118.0 . . ?
C2B_4 C7B_4 O1B_4 114.0 . . ?
C2B_4 C7B_4 O2B_4 115.8 . . ?
O1B_4 C7B_4 O2B_4 109.5 . . ?
O10B_4 C8B_4 C5B_4 118.7 . . ?
C2C_4 C9B_4 O9B_4 115.1 . . ?
C2C_4 C9B_4 C1B_4 107.5 . . ?
O9B_4 C9B_4 C1B_4 113.8 . . ?
C12B_4 C10B_4 O8B_4 120.6 . . ?
C12B_4 C10B_4 C11B_4 112.2 . . ?
O8B_4 C10B_4 C11B_4 112.0 . . ?
C4B_4 C11B_4 O6B_4 115.4 . . ?
C4B_4 C11B_4 C10B_4 124.8 . . ?
O6B_4 C11B_4 C10B_4 115.8 . . ?
C10B_4 C12B_4 O1B_4 113.4 . . ?
C10B_4 C12B_4 C5B_4 122.8 . . ?
O1B_4 C12B_4 C5B_4 114.7 . . ?
C7C_4 O1C_4 C12C_4 130.9 . . ?
C7C_4 O2C_4 C3C_4 116.2 . . ?
O3C_4 C1C_4 C9C_4 106.3 . . ?
O3C_4 C1C_4 C3A_4 104.7 . . ?
C9C_4 C1C_4 C3A_4 110.2 . . ?
C9B_4 C2C_4 O7C_4 121.5 . . ?
C9B_4 C2C_4 C7C_4 124.2 . . ?
O7C_4 C2C_4 C7C_4 105.1 . . ?
C6C_4 C3C_4 C1B_4 113.4 . . ?
C6C_4 C3C_4 O2C_4 99.5 . . ?
C1B_4 C3C_4 O2C_4 105.3 . . ?
C1C_4 O3C_4 C4C_4 123.4 . . ?
C5C_4 O4C_4 C4C_4 111.7 . . ?
C11C_4 C4C_4 O4C_4 116.1 . . ?
C11C_4 C4C_4 O3C_4 102.1 . . ?
O4C_4 C4C_4 O3C_4 95.2 . . ?
C12C_4 C5C_4 O4C_4 114.3 . . ?
C12C_4 C5C_4 C8C_4 126.0 . . ?
O4C_4 C5C_4 C8C_4 95.2 . . ?
C3C_4 C6C_4 O5C_4 123.8 . . ?
O1C_4 C7C_4 O2C_4 112.7 . . ?
O1C_4 C7C_4 C2C_4 108.3 . . ?
O2C_4 C7C_4 C2C_4 106.6 . . ?
O10C_4 C8C_4 C5C_4 100.1 . . ?
O9C_4 C9C_4 C2A_4 121.2 . . ?
O9C_4 C9C_4 C1C_4 110.6 . . ?
C2A_4 C9C_4 C1C_4 104.0 . . ?
C12C_4 C10C_4 O8C_4 124.6 . . ?
C12C_4 C10C_4 C11C_4 112.0 . . ?
O8C_4 C10C_4 C11C_4 112.3 . . ?
C4C_4 C11C_4 O6C_4 114.4 . . ?
C4C_4 C11C_4 C10C_4 123.9 . . ?
O6C_4 C11C_4 C10C_4 115.3 . . ?
C5C_4 C12C_4 C10C_4 123.2 . . ?
C5C_4 C12C_4 O1C_4 113.0 . . ?
C10C_4 C12C_4 O1C_4 109.8 . . ?
C7_3 O1_3 C12_3 122.7 . . ?
C3_3 O2_3 C7_3 116.8 . . ?
O3_3 C1_3 C3B_3 113.3 . . ?
O3_3 C1_3 C9_3 99.0 . . ?
C3B_3 C1_3 C9_3 112.4 . . ?
C9A_3 C2_3 O7_3 118.3 . . ?
C9A_3 C2_3 C7_3 136.3 . . ?
O7_3 C2_3 C7_3 95.5 . . ?
C6_3 C3_3 C1A_3 119.0 . . ?
C6_3 C3_3 O2_3 99.8 . . ?
C1A_3 C3_3 O2_3 100.6 . . ?
C1_3 O3_3 C4_3 118.8 . . ?
C5_3 O4_3 C4_3 107.2 . . ?
C11_3 C4_3 O4_3 117.3 . . ?
C11_3 C4_3 O3_3 102.2 . . ?
O4_3 C4_3 O3_3 92.2 . . ?
C12_3 C5_3 O4_3 112.5 . . ?
C12_3 C5_3 C8_3 125.9 . . ?
O4_3 C5_3 C8_3 99.7 . . ?
C3_3 C6_3 O5_3 112.9 . . ?
O1_3 C7_3 C2_3 95.6 . . ?
O1_3 C7_3 O2_3 97.4 . . ?
C2_3 C7_3 O2_3 94.6 . . ?
O10_3 C8_3 C5_3 116.1 . . ?
O9_3 C9_3 C2B_3 108.7 . . ?
O9_3 C9_3 C1_3 107.4 . . ?
C2B_3 C9_3 C1_3 92.3 . . ?
C12_3 C10_3 O8_3 123.3 . . ?
C12_3 C10_3 C11_3 113.1 . . ?
O8_3 C10_3 C11_3 112.5 . . ?
C4_3 C11_3 O6_3 117.6 . . ?
C4_3 C11_3 C10_3 122.7 . . ?
O6_3 C11_3 C10_3 118.5 . . ?
C10_3 C12_3 C5_3 122.6 . . ?
C10_3 C12_3 O1_3 110.3 . . ?
C5_3 C12_3 O1_3 112.2 . . ?
C12A_3 O1A_3 C7A_3 139.7 . . ?
C7A_3 O2A_3 C3A_3 111.3 . . ?
O3A_3 C1A_3 C3_3 105.7 . . ?
O3A_3 C1A_3 C9A_3 107.0 . . ?
C3_3 C1A_3 C9A_3 112.1 . . ?
C7A_3 C2A_3 O7A_3 110.0 . . ?
C7A_3 C2A_3 C9C_3 129.6 . . ?
O7A_3 C2A_3 C9C_3 108.3 . . ?
C6A_3 C3A_3 O2A_3 108.3 . . ?
C6A_3 C3A_3 C1C_3 115.5 . . ?
O2A_3 C3A_3 C1C_3 104.5 . . ?
C1A_3 O3A_3 C4A_3 123.2 . . ?
C5A_3 O4A_3 C4A_3 104.3 . . ?
C11A_3 C4A_3 O4A_3 117.4 . . ?
C11A_3 C4A_3 O3A_3 96.3 . . ?
O4A_3 C4A_3 O3A_3 90.2 . . ?
C12A_3 C5A_3 O4A_3 118.1 . . ?
C12A_3 C5A_3 C8A_3 132.1 . . ?
O4A_3 C5A_3 C8A_3 99.0 . . ?
C3A_3 C6A_3 O5A_3 123.2 . . ?
O1A_3 C7A_3 C2A_3 105.7 . . ?
O1A_3 C7A_3 O2A_3 101.0 . . ?
C2A_3 C7A_3 O2A_3 109.8 . . ?
O10A_3 C8A_3 C5A_3 124.5 . . ?
C2_3 C9A_3 O9A_3 110.5 . . ?
C2_3 C9A_3 C1A_3 100.8 . . ?
O9A_3 C9A_3 C1A_3 113.2 . . ?
C12A_3 C10A_3 O8A_3 123.2 . . ?
C12A_3 C10A_3 C11A_3 110.3 . . ?
O8A_3 C10A_3 C11A_3 110.2 . . ?
C4A_3 C11A_3 O6A_3 119.1 . . ?
C4A_3 C11A_3 C10A_3 125.0 . . ?
O6A_3 C11A_3 C10A_3 112.5 . . ?
C10A_3 C12A_3 C5A_3 125.8 . . ?
C10A_3 C12A_3 O1A_3 117.0 . . ?
C5A_3 C12A_3 O1A_3 116.4 . . ?
C12B_3 O1B_3 C7B_3 138.7 . . ?
C7B_3 O2B_3 C3B_3 105.8 . . ?
O3B_3 C1B_3 C9B_3 103.7 . . ?
O3B_3 C1B_3 C3C_3 105.5 . . ?
C9B_3 C1B_3 C3C_3 111.6 . . ?
C7B_3 C2B_3 O7B_3 107.7 . . ?
C7B_3 C2B_3 C9_3 122.2 . . ?
O7B_3 C2B_3 C9_3 107.2 . . ?
C6B_3 C3B_3 C1_3 121.8 . . ?
C6B_3 C3B_3 O2B_3 98.2 . . ?
C1_3 C3B_3 O2B_3 107.6 . . ?
C1B_3 O3B_3 C4B_3 123.3 . . ?
C5B_3 O4B_3 C4B_3 111.0 . . ?
C11B_3 C4B_3 O4B_3 117.1 . . ?
C11B_3 C4B_3 O3B_3 95.5 . . ?
O4B_3 C4B_3 O3B_3 93.2 . . ?
C12B_3 C5B_3 O4B_3 123.3 . . ?
C12B_3 C5B_3 C8B_3 121.0 . . ?
O4B_3 C5B_3 C8B_3 99.4 . . ?
C3B_3 C6B_3 O5B_3 120.7 . . ?
C2B_3 C7B_3 O1B_3 114.1 . . ?
C2B_3 C7B_3 O2B_3 113.8 . . ?
O1B_3 C7B_3 O2B_3 108.1 . . ?
O10B_3 C8B_3 C5B_3 118.4 . . ?
C2C_3 C9B_3 O9B_3 115.0 . . ?
C2C_3 C9B_3 C1B_3 108.0 . . ?
O9B_3 C9B_3 C1B_3 114.1 . . ?
C12B_3 C10B_3 O8B_3 121.3 . . ?
C12B_3 C10B_3 C11B_3 111.4 . . ?
O8B_3 C10B_3 C11B_3 110.9 . . ?
C4B_3 C11B_3 O6B_3 115.6 . . ?
C4B_3 C11B_3 C10B_3 124.8 . . ?
O6B_3 C11B_3 C10B_3 114.1 . . ?
C10B_3 C12B_3 O1B_3 113.5 . . ?
C10B_3 C12B_3 C5B_3 124.3 . . ?
O1B_3 C12B_3 C5B_3 116.7 . . ?
C7C_3 O1C_3 C12C_3 126.9 . . ?
C7C_3 O2C_3 C3C_3 114.0 . . ?
O3C_3 C1C_3 C3A_3 105.9 . . ?
O3C_3 C1C_3 C9C_3 106.4 . . ?
C3A_3 C1C_3 C9C_3 109.9 . . ?
C9B_3 C2C_3 O7C_3 122.1 . . ?
C9B_3 C2C_3 C7C_3 127.4 . . ?
O7C_3 C2C_3 C7C_3 105.3 . . ?
C6C_3 C3C_3 C1B_3 115.1 . . ?
C6C_3 C3C_3 O2C_3 98.7 . . ?
C1B_3 C3C_3 O2C_3 105.3 . . ?
C1C_3 O3C_3 C4C_3 121.6 . . ?
C5C_3 O4C_3 C4C_3 108.8 . . ?
C11C_3 C4C_3 O4C_3 116.0 . . ?
C11C_3 C4C_3 O3C_3 100.0 . . ?
O4C_3 C4C_3 O3C_3 94.0 . . ?
C12C_3 C5C_3 O4C_3 113.4 . . ?
C12C_3 C5C_3 C8C_3 127.5 . . ?
O4C_3 C5C_3 C8C_3 95.7 . . ?
C3C_3 C6C_3 O5C_3 120.3 . . ?
O1C_3 C7C_3 O2C_3 111.7 . . ?
O1C_3 C7C_3 C2C_3 107.1 . . ?
O2C_3 C7C_3 C2C_3 106.3 . . ?
O10C_3 C8C_3 C5C_3 100.0 . . ?
O9C_3 C9C_3 C2A_3 120.4 . . ?
O9C_3 C9C_3 C1C_3 109.2 . . ?
C2A_3 C9C_3 C1C_3 102.3 . . ?
C12C_3 C10C_3 O8C_3 125.9 . . ?
C12C_3 C10C_3 C11C_3 111.6 . . ?
O8C_3 C10C_3 C11C_3 111.7 . . ?
C4C_3 C11C_3 O6C_3 115.1 . . ?
C4C_3 C11C_3 C10C_3 124.3 . . ?
O6C_3 C11C_3 C10C_3 115.5 . . ?
C5C_3 C12C_3 C10C_3 124.6 . . ?
C5C_3 C12C_3 O1C_3 113.9 . . ?
C10C_3 C12C_3 O1C_3 111.7 . . ?

loop_
_geom_bond_atom_site_label_1
_geom_bond_atom_site_label_2
_geom_bond_distance
_geom_bond_site_symmetry_2
_geom_bond_publ_flag
Mo1 O11 1.6175 . ?
Mo1 O10 1.6836 . ?
Mo1 O7 1.7667 . ?
Mo1 O8 1.9540 . ?
Mo1 O2_2 2.3569 . ?
Mo1 O2_1 2.4074 . ?
Mo2 O3 1.5575 . ?
Mo2 O17 1.6655 . ?
Mo2 O19 1.7682 . ?
Mo2 O15 1.9065 . ?
Mo2 O3_1 2.3410 . ?
Mo2 O1_2 2.3579 . ?
Mo3 O13 1.6250 . ?
Mo3 O12 1.7773 . ?
Mo3 O14 1.9088 . ?
Mo3 O11 2.1042 . ?
Mo3 O1_1 2.2678 . ?
Mo3 O2_2 2.3955 . ?
Mo4 O5 1.6011 . ?
Mo4 O18 1.6280 . ?
Mo4 O19 1.9277 . ?
Mo4 O6 2.0213 . ?
Mo4 O3_2 2.3046 . ?
Mo4 O3_1 2.3972 . ?
Mo7 O1 1.7310 . ?
Mo7 O15 1.7746 . ?
Mo7 O2 1.7991 . ?
Mo7 O14 1.8667 . ?
Mo7 O1_2 2.3630 . ?
Mo7 O1_1 2.4119 . ?
Mo8 O4 1.5660 . ?
Mo8 O8 1.7280 . ?
Mo8 O9 1.7923 . ?
Mo8 O6 1.8335 . ?
Mo8 O2_1 2.3500 . ?
Mo8 O3_2 2.3524 . ?
Al1 O1_1 1.8007 . ?
Al1 O3_1 1.8370 . ?
Al1 O1_2 1.8384 . ?
Al1 O2_1 1.8438 . ?
Al1 O2_2 1.8542 . ?
Al1 O3_2 1.9290 . ?
C1_1 O1_1 1.4268 . ?
C1_1 C4_1 1.5397 . ?
C2_1 O2_1 1.4232 . ?
C2_1 C4_1 1.5298 . ?
C3_1 O3_1 1.4239 . ?
C3_1 C4_1 1.5373 . ?
C4_1 C5_1 1.5449 . ?
C4_1 C5A_1 1.5668 . ?
C4_1 C5B_1 1.5770 . ?
C5_1 C6_1 1.3900 . ?
C5_1 C10_1 1.3900 . ?
C6_1 C7_1 1.3900 . ?
C7_1 C8_1 1.3900 . ?
C8_1 C9_1 1.3900 . ?
C8_1 I1_1 2.1149 . ?
C9_1 C10_1 1.3900 . ?
C5A_1 C6A_1 1.3900 . ?
C5A_1 C10A_1 1.3900 . ?
C6A_1 C7A_1 1.3900 . ?
C7A_1 C8A_1 1.3900 . ?
C8A_1 C9A_1 1.3900 . ?
C8A_1 I1A_1 2.1342 . ?
C9A_1 C10A_1 1.3900 . ?
C5B_1 C6B_1 1.3900 . ?
C5B_1 C10B_1 1.3900 . ?
C6B_1 C7B_1 1.3900 . ?
C7B_1 C8B_1 1.3900 . ?
C8B_1 C9B_1 1.3900 . ?
C8B_1 I1B_1 2.1499 . ?
C9B_1 C10B_1 1.3900 . ?
N1_2 C4_2 1.4626 . ?
N1_2 C5_2 1.4907 . ?
O1_2 C1_2 1.4247 . ?
O2_2 C2_2 1.4172 . ?
O3_2 C3_2 1.4323 . ?
O4_2 C5_2 1.2311 . ?
O5_2 C7_2 1.4200 . ?
O5_2 C6_2 1.4493 . ?
C1_2 C4_2 1.5385 . ?
C2_2 C4_2 1.5430 . ?
C3_2 C4_2 1.5391 . ?
C5_2 C6_2 1.5520 . ?
C7_2 C12_2 1.3893 . ?
C7_2 C8_2 1.3894 . ?
C8_2 C9_2 1.3894 . ?
C9_2 C10_2 1.3892 . ?
C10_2 C22_2 1.3859 . ?
C10_2 C11_2 1.3896 . ?
C11_2 C12_2 1.3895 . ?
C11_2 C16_2 1.3949 . ?
C12_2 C13_2 1.3900 . ?
C13_2 C14_2 1.3937 . ?
C14_2 C15_2 1.3889 . ?
C15_2 C20_2 1.3893 . ?
C15_2 C16_2 1.3897 . ?
C16_2 C17_2 1.3895 . ?
C17_2 C18_2 1.3893 . ?
C17_2 C21_2 1.3938 . ?
C18_2 C19_2 1.3895 . ?
C19_2 C20_2 1.3893 . ?
C21_2 C22_2 1.3950 . ?
O1_5 C7_5 1.4889 . ?
O1_5 C12_5 1.5018 . ?
O2_5 C3_5 1.5269 . ?
O2_5 C7_5 1.5871 . ?
C1_5 O3_5 1.4222 . ?
C1_5 C3B_5 1.4520 . ?
C1_5 C9_5 1.6774 . ?
C2_5 C9A_5 1.3773 . ?
C2_5 O7_5 1.4338 . ?
C2_5 C7_5 1.5475 . ?
C3_5 C6_5 1.3572 . ?
C3_5 C1A_5 1.4336 . ?
O3_5 C4_5 1.6793 . ?
O4_5 C5_5 1.4294 . ?
O4_5 C4_5 1.6270 . ?
C4_5 C11_5 1.3046 . ?
C5_5 C12_5 1.3432 . ?
C5_5 C8_5 1.5860 . ?
C6_5 O5_5 1.4330 . ?
C8_5 O10_5 1.4215 . ?
C9_5 O9_5 1.4507 . ?
C9_5 C2B_5 1.5254 . ?
O6_5 C11_5 1.3831 . ?
O8_5 C10_5 1.4725 . ?
C10_5 C12_5 1.3130 . ?
C10_5 C11_5 1.5106 . ?
O1A_5 C12A_5 1.4088 . ?
O1A_5 C7A_5 1.4135 . ?
O2A_5 C7A_5 1.4802 . ?
O2A_5 C3A_5 1.5013 . ?
C1A_5 O3A_5 1.4072 . ?
C1A_5 C9A_5 1.5423 . ?
C2A_5 C7A_5 1.4084 . ?
C2A_5 O7A_5 1.4310 . ?
C2A_5 C9C_5 1.4362 . ?
C3A_5 C6A_5 1.3565 . ?
C3A_5 C1C_5 1.5401 . ?
O3A_5 C4A_5 1.6519 . ?
O4A_5 C5A_5 1.4047 . ?
O4A_5 C4A_5 1.6078 . ?
C4A_5 C11A_5 1.3454 . ?
C5A_5 C12A_5 1.3615 . ?
C5A_5 C8A_5 1.5966 . ?
C6A_5 O5A_5 1.4317 . ?
C8A_5 O10A_5 1.3703 . ?
C9A_5 O9A_5 1.3914 . ?
O6A_5 C11A_5 1.3575 . ?
O8A_5 C10A_5 1.4797 . ?
C10A_5 C12A_5 1.3075 . ?
C10A_5 C11A_5 1.5011 . ?
O1B_5 C12B_5 1.3738 . ?
O1B_5 C7B_5 1.3939 . ?
O2B_5 C7B_5 1.4408 . ?
O2B_5 C3B_5 1.5187 . ?
C1B_5 O3B_5 1.4115 . ?
C1B_5 C9B_5 1.4714 . ?
C1B_5 C3C_5 1.5068 . ?
C2B_5 C7B_5 1.3195 . ?
C2B_5 O7B_5 1.4331 . ?
C3B_5 C6B_5 1.3774 . ?
O3B_5 C4B_5 1.6536 . ?
O4B_5 C5B_5 1.4253 . ?
O4B_5 C4B_5 1.6117 . ?
C4B_5 C11B_5 1.3622 . ?
C5B_5 C12B_5 1.4004 . ?
C5B_5 C8B_5 1.6347 . ?
C6B_5 O5B_5 1.4351 . ?
C8B_5 O10B_5 1.4290 . ?
C9B_5 O9B_5 1.3836 . ?
C9B_5 C2C_5 1.3859 . ?
O6B_5 C11B_5 1.3590 . ?
O8B_5 C10B_5 1.4726 . ?
C10B_5 C12B_5 1.3177 . ?
C10B_5 C11B_5 1.5066 . ?
O1C_5 C7C_5 1.3761 . ?
O1C_5 C12C_5 1.4720 . ?
O2C_5 C7C_5 1.3946 . ?
O2C_5 C3C_5 1.5164 . ?
C1C_5 O3C_5 1.4237 . ?
C1C_5 C9C_5 1.5351 . ?
C2C_5 O7C_5 1.4317 . ?
C2C_5 C7C_5 1.4980 . ?
C3C_5 C6C_5 1.3756 . ?
O3C_5 C4C_5 1.6455 . ?
O4C_5 C5C_5 1.4235 . ?
O4C_5 C4C_5 1.5981 . ?
C4C_5 C11C_5 1.2227 . ?
C5C_5 C12C_5 1.3004 . ?
C5C_5 C8C_5 1.6731 . ?
C6C_5 O5C_5 1.4341 . ?
C8C_5 O10C_5 1.4264 . ?
C9C_5 O9C_5 1.3745 . ?
O6C_5 C11C_5 1.3933 . ?
O8C_5 C10C_5 1.4697 . ?
C10C_5 C12C_5 1.3227 . ?
C10C_5 C11C_5 1.4958 . ?
O1_4 C7_4 1.4922 . ?
O1_4 C12_4 1.5064 . ?
O2_4 C3_4 1.5184 . ?
O2_4 C7_4 1.5780 . ?
C1_4 O3_4 1.4287 . ?
C1_4 C3B_4 1.4515 . ?
C1_4 C9_4 1.6652 . ?
C2_4 C9A_4 1.3752 . ?
C2_4 O7_4 1.4319 . ?
C2_4 C7_4 1.5404 . ?
C3_4 C6_4 1.3652 . ?
C3_4 C1A_4 1.4275 . ?
O3_4 C4_4 1.6759 . ?
O4_4 C5_4 1.4188 . ?
O4_4 C4_4 1.6151 . ?
C4_4 C11_4 1.2980 . ?
C5_4 C12_4 1.3358 . ?
C5_4 C8_4 1.5985 . ?
C6_4 O5_4 1.4369 . ?
C8_4 O10_4 1.4330 . ?
C9_4 O9_4 1.4436 . ?
C9_4 C2B_4 1.5339 . ?
O6_4 C11_4 1.3712 . ?
O8_4 C10_4 1.4713 . ?
C10_4 C12_4 1.3097 . ?
C10_4 C11_4 1.5124 . ?
O1A_4 C7A_4 1.4107 . ?
O1A_4 C12A_4 1.4142 . ?
O2A_4 C7A_4 1.4787 . ?
O2A_4 C3A_4 1.4992 . ?
C1A_4 O3A_4 1.4107 . ?
C1A_4 C9A_4 1.5353 . ?
C2A_4 C7A_4 1.4089 . ?
C2A_4 C9C_4 1.4320 . ?
C2A_4 O7A_4 1.4343 . ?
C3A_4 C6A_4 1.3451 . ?
C3A_4 C1C_4 1.5390 . ?
O3A_4 C4A_4 1.6534 . ?
O4A_4 C5A_4 1.4081 . ?
O4A_4 C4A_4 1.6013 . ?
C4A_4 C11A_4 1.3446 . ?
C5A_4 C12A_4 1.3654 . ?
C5A_4 C8A_4 1.5939 . ?
C6A_4 O5A_4 1.4350 . ?
C8A_4 O10A_4 1.3717 . ?
C9A_4 O9A_4 1.3924 . ?
O6A_4 C11A_4 1.3618 . ?
O8A_4 C10A_4 1.4779 . ?
C10A_4 C12A_4 1.3047 . ?
C10A_4 C11A_4 1.5022 . ?
O1B_4 C12B_4 1.3805 . ?
O1B_4 C7B_4 1.3937 . ?
O2B_4 C7B_4 1.4347 . ?
O2B_4 C3B_4 1.5110 . ?
C1B_4 O3B_4 1.4138 . ?
C1B_4 C9B_4 1.4740 . ?
C1B_4 C3C_4 1.5087 . ?
C2B_4 C7B_4 1.3146 . ?
C2B_4 O7B_4 1.4296 . ?
C3B_4 C6B_4 1.3867 . ?
O3B_4 C4B_4 1.6496 . ?
O4B_4 C5B_4 1.4198 . ?
O4B_4 C4B_4 1.6070 . ?
C4B_4 C11B_4 1.3599 . ?
C5B_4 C12B_4 1.3939 . ?
C5B_4 C8B_4 1.6331 . ?
C6B_4 O5B_4 1.4404 . ?
C8B_4 O10B_4 1.4286 . ?
C9B_4 C2C_4 1.3876 . ?
C9B_4 O9B_4 1.3891 . ?
O6B_4 C11B_4 1.3672 . ?
O8B_4 C10B_4 1.4754 . ?
C10B_4 C12B_4 1.3166 . ?
C10B_4 C11B_4 1.5023 . ?
O1C_4 C7C_4 1.3667 . ?
O1C_4 C12C_4 1.4760 . ?
O2C_4 C7C_4 1.3877 . ?
O2C_4 C3C_4 1.5132 . ?
C1C_4 O3C_4 1.4191 . ?
C1C_4 C9C_4 1.5389 . ?
C2C_4 O7C_4 1.4314 . ?
C2C_4 C7C_4 1.4953 . ?
C3C_4 C6C_4 1.3719 . ?
O3C_4 C4C_4 1.6416 . ?
O4C_4 C5C_4 1.4232 . ?
O4C_4 C4C_4 1.5955 . ?
C4C_4 C11C_4 1.2253 . ?
C5C_4 C12C_4 1.2965 . ?
C5C_4 C8C_4 1.6764 . ?
C6C_4 O5C_4 1.4328 . ?
C8C_4 O10C_4 1.4271 . ?
C9C_4 O9C_4 1.3713 . ?
O6C_4 C11C_4 1.3968 . ?
O8C_4 C10C_4 1.4672 . ?
C10C_4 C12C_4 1.3218 . ?
C10C_4 C11C_4 1.4966 . ?
O1_3 C7_3 1.4827 . ?
O1_3 C12_3 1.5003 . ?
O2_3 C3_3 1.5282 . ?
O2_3 C7_3 1.5847 . ?
C1_3 O3_3 1.4233 . ?
C1_3 C3B_3 1.4493 . ?
C1_3 C9_3 1.6799 . ?
C2_3 C9A_3 1.3750 . ?
C2_3 O7_3 1.4323 . ?
C2_3 C7_3 1.5422 . ?
C3_3 C6_3 1.3647 . ?
C3_3 C1A_3 1.4290 . ?
O3_3 C4_3 1.6741 . ?
O4_3 C5_3 1.4308 . ?
O4_3 C4_3 1.6306 . ?
C4_3 C11_3 1.2964 . ?
C5_3 C12_3 1.3432 . ?
C5_3 C8_3 1.5896 . ?
C6_3 O5_3 1.4303 . ?
C8_3 O10_3 1.4320 . ?
C9_3 O9_3 1.4410 . ?
C9_3 C2B_3 1.5252 . ?
O6_3 C11_3 1.3652 . ?
O8_3 C10_3 1.4711 . ?
C10_3 C12_3 1.3157 . ?
C10_3 C11_3 1.5038 . ?
O1A_3 C12A_3 1.4010 . ?
O1A_3 C7A_3 1.4141 . ?
O2A_3 C7A_3 1.4902 . ?
O2A_3 C3A_3 1.5106 . ?
C1A_3 O3A_3 1.4067 . ?
C1A_3 C9A_3 1.5430 . ?
C2A_3 C7A_3 1.4142 . ?
C2A_3 O7A_3 1.4380 . ?
C2A_3 C9C_3 1.4407 . ?
C3A_3 C6A_3 1.3479 . ?
C3A_3 C1C_3 1.5410 . ?
O3A_3 C4A_3 1.6556 . ?
O4A_3 C5A_3 1.4235 . ?
O4A_3 C4A_3 1.6206 . ?
C4A_3 C11A_3 1.3521 . ?
C5A_3 C12A_3 1.3719 . ?
C5A_3 C8A_3 1.5822 . ?
C6A_3 O5A_3 1.4364 . ?
C8A_3 O10A_3 1.2775 . ?
C9A_3 O9A_3 1.3915 . ?
O6A_3 C11A_3 1.3667 . ?
O8A_3 C10A_3 1.4777 . ?
C10A_3 C12A_3 1.3099 . ?
C10A_3 C11A_3 1.5064 . ?
O1B_3 C12B_3 1.3769 . ?
O1B_3 C7B_3 1.3925 . ?
O2B_3 C7B_3 1.4456 . ?
O2B_3 C3B_3 1.5224 . ?
C1B_3 O3B_3 1.4107 . ?
C1B_3 C9B_3 1.4752 . ?
C1B_3 C3C_3 1.5040 . ?
C2B_3 C7B_3 1.3162 . ?
C2B_3 O7B_3 1.4301 . ?
C3B_3 C6B_3 1.3745 . ?
O3B_3 C4B_3 1.6531 . ?
O4B_3 C5B_3 1.4222 . ?
O4B_3 C4B_3 1.6098 . ?
C4B_3 C11B_3 1.3583 . ?
C5B_3 C12B_3 1.3917 . ?
C5B_3 C8B_3 1.6429 . ?
C6B_3 O5B_3 1.4331 . ?
C8B_3 O10B_3 1.4320 . ?
C9B_3 C2C_3 1.3797 . ?
C9B_3 O9B_3 1.3859 . ?
O6B_3 C11B_3 1.3701 . ?
O8B_3 C10B_3 1.4751 . ?
C10B_3 C12B_3 1.3147 . ?
C10B_3 C11B_3 1.5059 . ?
O1C_3 C7C_3 1.3788 . ?
O1C_3 C12C_3 1.4738 . ?
O2C_3 C7C_3 1.3907 . ?
O2C_3 C3C_3 1.5168 . ?
C1C_3 O3C_3 1.4122 . ?
C1C_3 C9C_3 1.5413 . ?
C2C_3 O7C_3 1.4325 . ?
C2C_3 C7C_3 1.4915 . ?
C3C_3 C6C_3 1.3765 . ?
O3C_3 C4C_3 1.6593 . ?
O4C_3 C5C_3 1.4244 . ?
O4C_3 C4C_3 1.6089 . ?
C4C_3 C11C_3 1.2314 . ?
C5C_3 C12C_3 1.2941 . ?
C5C_3 C8C_3 1.6709 . ?
C6C_3 O5C_3 1.4387 . ?
C8C_3 O10C_3 1.4283 . ?
C9C_3 O9C_3 1.3784 . ?
O6C_3 C11C_3 1.3551 . ?
O8C_3 C10C_3 1.4735 . ?
C10C_3 C12C_3 1.3136 . ?
C10C_3 C11C_3 1.5029 . ?
